data_1550156
loop_
_publ_author_name
'Lu, Xing'
'Shen, Wangqiang'
'Bao, Lipiao'
'Hu, Shuaifeng'
'Yang, Le'
'Jin, Peng'
'Xie, Yun-Peng'
'Akasaka, Takeshi'

_publ_section_title
;
 Crystallographic Characterization of Lu2C2n (2n = 76-90): Cluster
 Selection by Cage Size
;
_journal_name_full 'Chemical Science'
_journal_paper_doi 10.1039/C8SC03886D
_journal_year 2019
_chemical_formula_moiety 'Lu2 C84, C36 H44 N4 Ni, C6 H6 '
_chemical_formula_sum 'C126 H50 Lu2 N4 Ni'
_chemical_formula_weight 2028.35
_chemical_name_common 'Lu2@C2v-C84 Ni(OEP)'
_chemical_name_systematic 'Lu2@C2v-C84 Ni(OEP)'
_space_group_crystal_system monoclinic
_space_group_IT_number 12
_space_group_name_Hall '-C 2y'
_space_group_name_H-M_alt 'C 1 2/m 1'
_symmetry_space_group_name_Hall '-C 2y'
_symmetry_space_group_name_H-M 'C 1 2/m 1'
_atom_sites_solution_hydrogens geom
_audit_creation_method SHELXL-2014/7
_audit_update_record
;
2017-10-26 deposited with the CCDC.
2018-10-29 downloaded from the CCDC.
;
_cell_angle_alpha 90.000(5)
_cell_angle_beta 94.510(5)
_cell_angle_gamma 90.000(5)
_cell_formula_units_Z 4
_cell_length_a 25.410(5)
_cell_length_b 15.110(5)
_cell_length_c 19.917(5)
_cell_measurement_reflns_used 9835
_cell_measurement_temperature 100(2)
_cell_measurement_theta_max 23.133
_cell_measurement_theta_min 2.325
_cell_volume 7623(4)
_computing_structure_refinement 'SHELXL-2014/7 (Sheldrick, 2014)'
_diffrn_ambient_temperature 100(2)
_diffrn_measured_fraction_theta_full 0.974
_diffrn_measured_fraction_theta_max 0.974
_diffrn_measurement_device_type 'CCD MX300-HE'
_diffrn_measurement_method 'phi scans'
_diffrn_radiation_type synchrotron
_diffrn_radiation_wavelength 0.6525
_diffrn_reflns_av_R_equivalents 0.0504
_diffrn_reflns_av_unetI/netI 0.0303
_diffrn_reflns_Laue_measured_fraction_full 0.974
_diffrn_reflns_Laue_measured_fraction_max 0.974
_diffrn_reflns_limit_h_max 29
_diffrn_reflns_limit_h_min -29
_diffrn_reflns_limit_k_max 18
_diffrn_reflns_limit_k_min -18
_diffrn_reflns_limit_l_max 23
_diffrn_reflns_limit_l_min -23
_diffrn_reflns_number 51276
_diffrn_reflns_point_group_measured_fraction_full 0.974
_diffrn_reflns_point_group_measured_fraction_max 0.974
_diffrn_reflns_theta_full 23.048
_diffrn_reflns_theta_max 23.133
_diffrn_reflns_theta_min 1.687
_diffrn_source 'SSRF, Beamline BL17B'
_exptl_absorpt_coefficient_mu 2.339
_exptl_absorpt_correction_T_max 0.7449
_exptl_absorpt_correction_T_min 0.5218
_exptl_absorpt_correction_type multi-scan
_exptl_crystal_colour Black
_exptl_crystal_density_diffrn 1.767
_exptl_crystal_description Block
_exptl_crystal_F_000 4016
_exptl_crystal_size_max 0.120
_exptl_crystal_size_mid 0.080
_exptl_crystal_size_min 0.070
_refine_diff_density_max 1.015
_refine_diff_density_min -1.434
_refine_diff_density_rms 0.118
_refine_ls_extinction_method none
_refine_ls_goodness_of_fit_ref 1.068
_refine_ls_hydrogen_treatment constr
_refine_ls_matrix_type full
_refine_ls_number_parameters 866
_refine_ls_number_reflns 7072
_refine_ls_number_restraints 864
_refine_ls_restrained_S_all 1.131
_refine_ls_R_factor_all 0.0890
_refine_ls_R_factor_gt 0.0818
_refine_ls_shift/su_max 0.000
_refine_ls_shift/su_mean 0.000
_refine_ls_structure_factor_coef Fsqd
_refine_ls_weighting_details 'w=1/[\s^2^(Fo^2^)+(0.1486P)^2^+43.3856P] where P=(Fo^2^+2Fc^2^)/3'
_refine_ls_weighting_scheme calc
_refine_ls_wR_factor_gt 0.2353
_refine_ls_wR_factor_ref 0.2438
_reflns_Friedel_coverage 0.000
_reflns_number_gt 6280
_reflns_number_total 7072
_reflns_threshold_expression 'I > 2\s(I)'
_cod_data_source_file c8sc03886d2.cif
_cod_data_source_block Lu2@C2v-C84
_cod_depositor_comments
;
The following automatic conversions were performed:

'_exptl_absorpt_correction_type' value 'Multi-scan' changed to
'multi-scan' according to
/home/data/users/saulius/crontab/automatic-downloads/rss-feeds/RSC/lib/dictionaries/cif_core.dic
dictionary named 'cif_core.dic' version 2.4.2 from 2011-04-26.

Automatic conversion script
Id: cif_fix_values 4973 2017-02-22 13:04:09Z antanas 
;
_cod_database_code 1550156
_shelx_shelxl_version_number 2014/7
_shelx_space_group_comment
;
The symmetry employed for this shelxl refinement is uniquely defined
by the following loop, which should always be used as a source of
symmetry information in preference to the above space-group names.
They are only intended as comments.
;
_shelx_estimated_absorpt_t_min 0.799
_shelx_estimated_absorpt_t_max 0.849

loop_
_space_group_symop_operation_xyz
'x, y, z'
'-x, y, -z'
'x+1/2, y+1/2, z'
'-x+1/2, y+1/2, -z'
'-x, -y, -z'
'x, -y, z'
'-x+1/2, -y+1/2, -z'
'x+1/2, -y+1/2, z'

loop_
_atom_site_label
_atom_site_type_symbol
_atom_site_fract_x
_atom_site_fract_y
_atom_site_fract_z
_atom_site_U_iso_or_equiv
_atom_site_adp_type
_atom_site_occupancy
_atom_site_site_symmetry_order
_atom_site_calc_flag
_atom_site_refinement_flags_posn
_atom_site_refinement_flags_adp
_atom_site_refinement_flags_occupancy
_atom_site_disorder_assembly
_atom_site_disorder_group
Lu1 Lu 0.26604(14) 0.0431(2) 0.1465(2) 0.0640(9) Uani 0.1517 1 d . . P A 1
Lu2 Lu 0.18947(7) 0.04085(13) 0.27450(8) 0.0597(5) Uani 0.1508 1 d . . P A 1
Lu3 Lu 0.15949(12) 0.0884(2) 0.22996(15) 0.0515(6) Uani 0.1353 1 d . . P A 1
Lu4 Lu 0.14742(12) 0.1165(2) 0.1962(3) 0.0708(10) Uani 0.1117 1 d . . P A 1
Lu5 Lu 0.17179(18) 0.1103(2) 0.1448(2) 0.0453(9) Uani 0.0787 1 d . . P A 1
Lu6 Lu 0.1996(3) 0.1114(4) 0.1333(3) 0.0787(15) Uani 0.0775 1 d . U P A 1
Lu7 Lu 0.1906(2) 0.0000 0.0852(2) 0.0539(13) Uani 0.0664 2 d S TU P A 1
Lu8 Lu 0.1311(2) 0.0557(5) 0.1928(3) 0.0770(15) Uani 0.0631 1 d . U P A 1
Lu9 Lu 0.2526(3) 0.0446(7) 0.1259(3) 0.046(2) Uani 0.0564 1 d . U P A 1
Lu10 Lu 0.2376(9) 0.0000 0.1051(10) 0.081(3) Uani 0.0363 2 d S TU P A 1
Lu11 Lu 0.2004(9) 0.1337(9) 0.1869(9) 0.123(4) Uani 0.0325 1 d . U P A 1
Lu12 Lu 0.1712(10) 0.1162(13) 0.2438(12) 0.110(6) Uani 0.0312 1 d . U P A 1
Lu13 Lu 0.2102(8) -0.0588(13) 0.1038(7) 0.090(3) Uani 0.0292 1 d . U P A 1
Lu14 Lu 0.2530(10) 0.0848(17) 0.1678(10) 0.098(4) Uani 0.0228 1 d . U P A 1
Lu15 Lu 0.2751(14) 0.0000 0.2078(16) 0.090(6) Uani 0.0156 2 d S TU P A 1
C1 C 0.10201(13) 0.0151(3) 0.33016(16) 0.121(5) Uani 0.5 1 d G U P A -1
C2 C 0.13883(15) -0.0477(3) 0.36138(13) 0.098(5) Uani 0.5 1 d G U P A -1
C3 C 0.14350(16) -0.1480(2) 0.33619(16) 0.102(5) Uani 0.5 1 d G U P A -1
C4 C 0.10837(15) -0.1770(2) 0.28724(19) 0.123(6) Uani 0.5 1 d G U P A -1
C5 C 0.07549(12) -0.1072(3) 0.2693(2) 0.139(6) Uani 0.5 1 d G U P A -1
C6 C 0.05041(10) -0.1049(3) 0.2093(2) 0.135(6) Uani 0.5 1 d G U P A -1
C7 C 0.03672(7) -0.0229(3) 0.1877(2) 0.118(6) Uani 0.5 1 d G U P A -1
C8 C 0.05276(8) 0.0358(3) 0.2364(2) 0.144(6) Uani 0.5 1 d G U P A -1
C9 C 0.07006(11) -0.0236(3) 0.2861(2) 0.161(6) Uani 0.5 1 d G U P A -1
C10 C 0.11926(13) 0.0968(3) 0.33832(15) 0.111(5) Uani 0.5 1 d G U P A -1
C11 C 0.16620(15) 0.0889(3) 0.37469(11) 0.064(3) Uani 0.5 1 d G U P A -1
C12 C 0.17841(16) 0.0040(3) 0.38806(10) 0.087(3) Uani 0.5 1 d G U P A -1
C13 C 0.23030(17) -0.0299(3) 0.39458(10) 0.089(4) Uani 0.5 1 d G U P A -1
C14 C 0.24097(17) -0.1144(3) 0.37847(12) 0.086(4) Uani 0.5 1 d G U P A -1
C15 C 0.19454(17) -0.1594(2) 0.35151(14) 0.111(5) Uani 0.5 1 d G U P A -1
C16 C 0.21096(17) -0.2255(2) 0.30598(17) 0.112(6) Uani 0.5 1 d G U P A -1
C17 C 0.17280(17) -0.26681(19) 0.23616(19) 0.097(5) Uani 0.5 1 d G U P A -1
C18 C 0.11383(15) -0.2304(2) 0.2357(2) 0.107(5) Uani 0.5 1 d G U P A -1
C19 C 0.09574(14) -0.2197(2) 0.1745(2) 0.116(5) Uani 0.5 1 d G U P A -1
C20 C 0.05740(11) -0.1671(3) 0.1686(2) 0.117(6) Uani 0.5 1 d G U P A -1
C21 C 0.05785(12) -0.1353(3) 0.0990(2) 0.113(5) Uani 0.5 1 d G U P A -1
C22 C 0.04645(11) -0.0421(3) 0.0787(2) 0.115(5) Uani 0.5 1 d G U P A -1
C23 C 0.03523(9) 0.0224(3) 0.1275(2) 0.105(5) Uani 0.5 1 d G U P A -1
C24 C 0.04755(11) 0.0934(3) 0.1174(2) 0.096(5) Uani 0.5 1 d G U P A -1
C25 C 0.06667(11) 0.1589(3) 0.1743(2) 0.103(5) Uani 0.5 1 d G U P A -1
C26 C 0.06423(10) 0.1222(3) 0.2356(2) 0.114(5) Uani 0.5 1 d G U P A -1
C27 C 0.10150(12) 0.1480(2) 0.28621(18) 0.122(6) Uani 0.5 1 d G U P A -1
C28 C 0.13075(14) 0.2100(2) 0.28689(17) 0.083(4) Uani 0.5 1 d G U P A -1
C29 C 0.18158(15) 0.2190(2) 0.31309(15) 0.073(3) Uani 0.5 1 d G U P A -1
C30 C 0.20680(15) 0.1620(2) 0.36342(12) 0.077(4) Uani 0.5 1 d G U P A -1
C31 C 0.25331(15) 0.1321(3) 0.36824(13) 0.066(3) Uani 0.5 1 d G U P A -1
C32 C 0.26997(15) 0.0388(3) 0.39014(12) 0.088(4) Uani 0.5 1 d G U P A -1
C33 C 0.32070(13) 0.0239(3) 0.35642(17) 0.105(5) Uani 0.5 1 d G U P A -1
C34 C 0.32610(13) -0.0769(3) 0.33871(18) 0.107(5) Uani 0.5 1 d G U P A -1
C35 C 0.28676(16) -0.1408(3) 0.34742(16) 0.101(5) Uani 0.5 1 d G U P A -1
C36 C 0.26575(16) -0.2086(2) 0.30109(17) 0.138(6) Uani 0.5 1 d G U P A -1
C37 C 0.29410(15) -0.2185(2) 0.2532(2) 0.138(6) Uani 0.5 1 d G U P A -1
C38 C 0.25861(15) -0.2521(2) 0.19411(19) 0.082(4) Uani 0.5 1 d G U P A -1
C39 C 0.20327(16) -0.27091(19) 0.17505(19) 0.069(4) Uani 0.5 1 d G U P A -1
C40 C 0.17812(15) -0.2453(2) 0.10630(18) 0.073(4) Uani 0.5 1 d G U P A -1
C41 C 0.12313(15) -0.2242(2) 0.10413(19) 0.085(4) Uani 0.5 1 d G U P A -1
C42 C 0.09519(14) -0.1735(3) 0.06600(19) 0.099(5) Uani 0.5 1 d G U P A -1
C43 C 0.11196(16) -0.1292(3) 0.01856(16) 0.105(5) Uani 0.5 1 d G U P A -1
C44 C 0.10705(17) -0.0351(3) 0.00125(14) 0.113(6) Uani 0.5 1 d G U P A -1
C45 C 0.07224(15) 0.0119(3) 0.02896(17) 0.116(5) Uani 0.5 1 d G U P A -1
C46 C 0.07238(15) 0.0887(3) 0.05128(18) 0.103(5) Uani 0.5 1 d G U P A -1
C47 C 0.11680(18) 0.1479(3) 0.03973(15) 0.109(5) Uani 0.5 1 d G U P A -1
C48 C 0.13028(18) 0.2290(2) 0.09037(17) 0.114(6) Uani 0.5 1 d G U P A -1
C49 C 0.10605(15) 0.2310(2) 0.15451(19) 0.116(5) Uani 0.5 1 d G U P A -1
C50 C 0.13351(15) 0.2536(2) 0.21320(19) 0.098(5) Uani 0.5 1 d G U P A -1
C51 C 0.18914(16) 0.27408(19) 0.20654(18) 0.093(5) Uani 0.5 1 d G U P A -1
C52 C 0.21562(15) 0.2505(2) 0.27580(16) 0.063(3) Uani 0.5 1 d G U P A -1
C53 C 0.26397(14) 0.2340(2) 0.27054(17) 0.046(2) Uani 0.5 1 d G U P A -1
C54 C 0.29310(13) 0.1713(3) 0.31910(17) 0.090(4) Uani 0.5 1 d G U P A -1
C55 C 0.33339(11) 0.1019(3) 0.31083(19) 0.112(5) Uani 0.5 1 d G U P A -1
C56 C 0.34779(9) 0.1070(3) 0.2498(2) 0.110(5) Uani 0.5 1 d G U P A -1
C57 C 0.36489(8) 0.0151(3) 0.2434(2) 0.097(4) Uani 0.5 1 d G U P A -1
C58 C 0.35349(10) -0.0742(3) 0.2765(2) 0.087(4) Uani 0.5 1 d G U P A -1
C59 C 0.33721(12) -0.1569(3) 0.2391(2) 0.092(5) Uani 0.5 1 d G U P A -1
C60 C 0.33264(11) -0.1531(3) 0.1623(2) 0.112(5) Uani 0.5 1 d G U P A -1
C61 C 0.29035(14) -0.2168(3) 0.1375(2) 0.111(5) Uani 0.5 1 d G U P A -1
C62 C 0.26693(15) -0.1800(3) 0.07267(17) 0.122(5) Uani 0.5 1 d G U P A -1
C63 C 0.20729(16) -0.2075(2) 0.05946(16) 0.108(5) Uani 0.5 1 d G U P A -1
C64 C 0.18054(17) -0.1531(3) 0.01627(13) 0.094(4) Uani 0.5 1 d G U P A -1
C65 C 0.18895(18) -0.0670(3) -0.01598(10) 0.122(5) Uani 0.5 1 d G U P A -1
C66 C 0.15258(19) 0.0169(3) -0.01645(10) 0.117(5) Uani 0.5 1 d G U P A -1
C67 C 0.15820(19) 0.1178(3) 0.00354(11) 0.098(5) Uani 0.5 1 d G U P A -1
C68 C 0.21796(19) 0.1137(3) 0.00804(11) 0.123(5) Uani 0.5 1 d G U P A -1
C69 C 0.23117(19) 0.1847(3) 0.05104(14) 0.147(6) Uani 0.5 1 d G U P A -1
C70 C 0.19207(19) 0.2385(2) 0.08118(16) 0.118(6) Uani 0.5 1 d G U P A -1
C71 C 0.21621(17) 0.2654(2) 0.14736(17) 0.108(6) Uani 0.5 1 d G U P A -1
C72 C 0.26971(16) 0.2351(2) 0.15267(18) 0.108(5) Uani 0.5 1 d G U P A -1
C73 C 0.29680(13) 0.2150(2) 0.21186(19) 0.104(5) Uani 0.5 1 d G U P A -1
C74 C 0.33592(11) 0.1546(3) 0.1989(2) 0.102(5) Uani 0.5 1 d G U P A -1
C75 C 0.34711(11) 0.0965(3) 0.1466(2) 0.132(6) Uani 0.5 1 d G U P A -1
C76 C 0.36284(9) 0.0067(3) 0.1664(2) 0.108(4) Uani 0.5 1 d G U P A -1
C77 C 0.34868(10) -0.0719(3) 0.1267(2) 0.121(5) Uani 0.5 1 d G U P A -1
C78 C 0.31740(14) -0.0597(3) 0.06648(19) 0.154(6) Uani 0.5 1 d G U P A -1
C79 C 0.27099(16) -0.1080(3) 0.03036(15) 0.140(6) Uani 0.5 1 d G U P A -1
C80 C 0.23733(18) -0.0371(3) -0.00412(11) 0.141(6) Uani 0.5 1 d G U P A -1
C81 C 0.26188(18) 0.0509(3) 0.00969(13) 0.148(6) Uani 0.5 1 d G U P A -1
C82 C 0.31401(16) 0.0324(3) 0.04569(18) 0.154(6) Uani 0.5 1 d G U P A -1
C83 C 0.31549(15) 0.1135(3) 0.08538(19) 0.157(6) Uani 0.5 1 d G U P A -1
C84 C 0.28094(17) 0.1896(3) 0.09234(18) 0.128(6) Uani 0.5 1 d G U P A -1
Ni1A Ni 0.01908(2) 0.0000 0.41868(3) 0.0184(2) Uani 1 2 d S T P B 2
C1A C -0.08989(19) 0.1465(3) 0.1572(2) 0.0392(10) Uani 1 1 d . . . B 2
H1AA H -0.0749 0.0996 0.1323 0.059 Uiso 1 1 calc R U . B 2
H1AB H -0.0621 0.1801 0.1805 0.059 Uiso 1 1 calc R U . B 2
H1AC H -0.1105 0.1844 0.1268 0.059 Uiso 1 1 calc R U . B 2
N2A N 0.02031(12) 0.1299(2) 0.41714(15) 0.0213(7) Uani 1 1 d . . . B 2
C2A C -0.12520(17) 0.1070(3) 0.2084(2) 0.0342(10) Uani 1 1 d . . . B 2
H2AA H -0.1400 0.1546 0.2336 0.041 Uiso 1 1 calc R U . B 2
H2AB H -0.1543 0.0756 0.1845 0.041 Uiso 1 1 calc R U . B 2
N3A N 0.07632(17) 0.0000 0.4904(2) 0.0204(9) Uani 1 2 d S T P B 2
C4A C -0.05916(15) 0.0722(3) 0.31161(18) 0.0228(8) Uani 1 1 d . . . B 2
C5A C -0.04809(15) 0.1587(3) 0.32676(19) 0.0260(8) Uani 1 1 d . . . B 2
H5A H -0.0674 0.2019 0.3024 0.031 Uiso 1 1 calc R U . B 2
C6A C -0.01037(15) 0.1861(3) 0.37550(19) 0.0248(8) Uani 1 1 d . . . B 2
C7A C 0.00331(16) 0.2774(3) 0.3885(2) 0.0300(9) Uani 1 1 d . . . B 2
C8A C -0.02097(19) 0.3539(3) 0.3499(3) 0.0410(11) Uani 1 1 d . . . B 2
H8AA H -0.0147 0.4076 0.3760 0.049 Uiso 1 1 calc R U . B 2
H8AB H -0.0588 0.3450 0.3434 0.049 Uiso 1 1 calc R U . B 2
C9A C 0.0012(2) 0.3655(4) 0.2809(3) 0.0553(15) Uani 1 1 d . . . B 2
H9AA H -0.0068 0.3139 0.2539 0.083 Uiso 1 1 calc R U . B 2
H9AB H 0.0387 0.3733 0.2870 0.083 Uiso 1 1 calc R U . B 2
H9AC H -0.0146 0.4166 0.2588 0.083 Uiso 1 1 calc R U . B 2
C10A C 0.04264(16) 0.2770(3) 0.4394(2) 0.0290(9) Uani 1 1 d . . . B 2
C11A C 0.07271(17) 0.3539(3) 0.4714(3) 0.0378(10) Uani 1 1 d . . . B 2
H11A H 0.0774 0.3444 0.5197 0.045 Uiso 1 1 calc R U . B 2
H11B H 0.0521 0.4074 0.4635 0.045 Uiso 1 1 calc R U . B 2
C12A C 0.1264(2) 0.3670(3) 0.4447(3) 0.0485(13) Uani 1 1 d . . . B 2
H12A H 0.1220 0.3808 0.3975 0.073 Uiso 1 1 calc R U . B 2
H12B H 0.1467 0.3137 0.4511 0.073 Uiso 1 1 calc R U . B 2
H12C H 0.1444 0.4147 0.4685 0.073 Uiso 1 1 calc R U . B 2
C13A C 0.05268(15) 0.1859(3) 0.45652(19) 0.0242(8) Uani 1 1 d . . . B 2
C14A C 0.09060(15) 0.1585(3) 0.50503(19) 0.0243(8) Uani 1 1 d . . . B 2
H14A H 0.1097 0.2017 0.5296 0.029 Uiso 1 1 calc R U . B 2
C15A C 0.10222(15) 0.0719(3) 0.51960(18) 0.0226(8) Uani 1 1 d . . . B 2
C16A C 0.14460(15) 0.0447(3) 0.56768(18) 0.0238(8) Uani 1 1 d . . . B 2
C17A C 0.18263(16) 0.1070(3) 0.6048(2) 0.0296(9) Uani 1 1 d . . . B 2
H17A H 0.1982 0.0780 0.6450 0.036 Uiso 1 1 calc R U . B 2
H17B H 0.1636 0.1586 0.6188 0.036 Uiso 1 1 calc R U . B 2
C18A C 0.22638(18) 0.1364(4) 0.5617(2) 0.0424(11) Uani 1 1 d . . . B 2
H18A H 0.2455 0.0855 0.5482 0.064 Uiso 1 1 calc R U . B 2
H18B H 0.2500 0.1755 0.5873 0.064 Uiso 1 1 calc R U . B 2
H18C H 0.2112 0.1667 0.5225 0.064 Uiso 1 1 calc R U . B 2
C3A C -0.09602(15) 0.0445(3) 0.25680(19) 0.0270(8) Uani 1 1 d . . . B 2
N1A N -0.03593(18) 0.0000 0.3446(2) 0.0232(9) Uani 1 2 d S T P B 2
C1B C 0.1259(4) 0.5000 0.1959(6) 0.082(3) Uani 1 2 d S T P C 3
H1B H 0.0901 0.5000 0.1820 0.099 Uiso 1 2 calc R U P C 3
C2B C 0.1412(3) 0.5000 0.2629(4) 0.0517(18) Uani 1 2 d S T P C 3
H2B H 0.1161 0.5000 0.2944 0.062 Uiso 1 2 calc R U P C 3
C3B C 0.1934(3) 0.5000 0.2835(3) 0.0440(16) Uani 1 2 d S T P C 3
H3B H 0.2041 0.5000 0.3292 0.053 Uiso 1 2 calc R U P C 3
C4B C 0.2309(3) 0.5000 0.2362(3) 0.0437(16) Uani 1 2 d S T P C 3
H4B H 0.2665 0.5000 0.2508 0.052 Uiso 1 2 calc R U P C 3
C5B C 0.2163(4) 0.5000 0.1690(3) 0.0496(18) Uani 1 2 d S T P C 3
H5B H 0.2418 0.5000 0.1378 0.060 Uiso 1 2 calc R U P C 3
C6B C 0.1628(4) 0.5000 0.1474(5) 0.076(3) Uani 1 2 d S T P C 3
H6B H 0.1518 0.5000 0.1017 0.091 Uiso 1 2 calc R U P C 3

loop_
_atom_site_aniso_label
_atom_site_aniso_U_11
_atom_site_aniso_U_22
_atom_site_aniso_U_33
_atom_site_aniso_U_23
_atom_site_aniso_U_13
_atom_site_aniso_U_12
Lu1 0.0460(17) 0.0546(12) 0.098(3) 0.012(2) 0.0462(17) -0.0005(12)
Lu2 0.0639(11) 0.0770(11) 0.0411(8) -0.0271(8) 0.0233(7) -0.0149(8)
Lu3 0.0657(16) 0.0489(16) 0.0424(13) -0.0070(12) 0.0204(12) -0.0056(14)
Lu4 0.0495(16) 0.0493(18) 0.113(3) 0.022(2) 0.0051(17) 0.0068(13)
Lu5 0.062(2) 0.0298(15) 0.045(2) 0.0112(13) 0.0113(19) 0.0150(16)
Lu6 0.116(5) 0.065(3) 0.056(3) 0.034(2) 0.013(3) -0.006(3)
Lu7 0.059(3) 0.081(4) 0.022(2) 0.000 0.004(2) 0.000
Lu8 0.058(3) 0.085(4) 0.091(4) 0.000(3) 0.022(3) 0.036(3)
Lu9 0.050(4) 0.075(4) 0.012(2) -0.004(2) 0.0032(19) -0.029(3)
Lu10 0.093(8) 0.101(9) 0.057(7) 0.000 0.044(7) 0.000
Lu11 0.187(11) 0.062(6) 0.117(9) -0.006(7) 0.002(9) -0.011(7)
Lu12 0.159(12) 0.069(9) 0.103(11) 0.003(8) 0.023(9) -0.041(9)
Lu13 0.124(9) 0.098(9) 0.048(6) -0.016(6) 0.007(7) 0.006(8)
Lu14 0.110(8) 0.101(8) 0.086(8) 0.004(7) 0.035(7) -0.027(7)
Lu15 0.084(12) 0.124(14) 0.063(11) 0.000 0.014(11) 0.000
C1 0.075(8) 0.198(12) 0.098(8) 0.048(11) 0.058(6) 0.054(10)
C2 0.087(10) 0.130(11) 0.084(9) 0.016(8) 0.044(8) 0.011(8)
C3 0.097(10) 0.110(10) 0.104(10) 0.057(9) 0.034(8) 0.006(9)
C4 0.098(11) 0.129(12) 0.146(12) 0.063(10) 0.043(10) -0.002(10)
C5 0.074(9) 0.168(12) 0.185(13) 0.084(11) 0.079(9) 0.005(9)
C6 0.061(9) 0.169(12) 0.179(12) 0.032(11) 0.034(9) -0.004(9)
C7 0.036(6) 0.150(13) 0.171(12) 0.008(10) 0.030(8) 0.003(8)
C8 0.082(9) 0.180(13) 0.178(13) 0.082(10) 0.061(10) 0.051(9)
C9 0.108(10) 0.210(12) 0.177(12) 0.068(11) 0.083(9) 0.030(10)
C10 0.096(10) 0.166(12) 0.077(8) 0.004(9) 0.042(7) 0.040(10)
C11 0.076(7) 0.084(8) 0.034(5) -0.026(5) 0.013(5) 0.008(6)
C12 0.094(7) 0.118(8) 0.055(5) -0.011(12) 0.034(5) 0.006(12)
C13 0.111(9) 0.108(10) 0.048(6) -0.001(6) -0.001(7) 0.017(7)
C14 0.119(10) 0.083(9) 0.056(7) 0.015(7) 0.011(7) 0.018(9)
C15 0.117(10) 0.111(11) 0.103(10) 0.067(9) -0.004(9) -0.003(10)
C16 0.123(11) 0.099(10) 0.112(11) 0.071(9) -0.011(10) 0.003(10)
C17 0.109(10) 0.062(8) 0.118(10) 0.036(8) -0.001(9) -0.001(8)
C18 0.107(10) 0.091(10) 0.126(11) 0.025(9) 0.021(10) -0.015(9)
C19 0.095(10) 0.106(11) 0.145(11) -0.022(10) -0.007(10) -0.014(9)
C20 0.057(8) 0.118(11) 0.178(12) -0.030(11) 0.006(10) -0.018(8)
C21 0.080(9) 0.129(11) 0.127(10) -0.067(9) -0.018(9) -0.018(9)
C22 0.070(9) 0.143(11) 0.124(11) -0.064(9) -0.045(8) 0.005(8)
C23 0.040(6) 0.120(12) 0.151(10) -0.062(9) -0.018(7) 0.013(7)
C24 0.046(7) 0.083(9) 0.153(11) 0.021(9) -0.028(8) 0.028(7)
C25 0.044(7) 0.102(10) 0.164(11) 0.052(9) 0.010(8) 0.045(7)
C26 0.062(8) 0.162(11) 0.117(10) 0.039(10) 0.003(8) 0.065(9)
C27 0.094(10) 0.161(12) 0.109(10) 0.002(10) -0.005(9) 0.056(10)
C28 0.088(9) 0.071(8) 0.085(8) -0.026(7) -0.019(7) 0.032(7)
C29 0.071(8) 0.069(7) 0.078(7) -0.037(6) 0.009(6) -0.003(6)
C30 0.087(8) 0.080(8) 0.065(7) -0.043(7) 0.003(7) -0.016(7)
C31 0.072(7) 0.075(8) 0.054(7) -0.022(6) 0.017(6) -0.026(7)
C32 0.078(7) 0.128(10) 0.051(6) -0.021(6) -0.042(6) 0.023(7)
C33 0.091(8) 0.125(13) 0.087(7) -0.031(7) -0.069(6) 0.031(7)
C34 0.080(9) 0.158(13) 0.077(8) -0.003(9) -0.040(7) 0.058(8)
C35 0.122(11) 0.110(11) 0.064(8) 0.027(8) -0.024(8) 0.034(9)
C36 0.160(12) 0.121(11) 0.130(12) 0.053(10) -0.016(11) 0.038(11)
C37 0.139(12) 0.097(10) 0.174(13) 0.060(10) -0.004(11) 0.051(9)
C38 0.086(8) 0.041(6) 0.115(10) 0.012(7) -0.025(8) 0.037(6)
C39 0.099(9) 0.032(6) 0.074(8) -0.001(6) -0.010(7) 0.016(6)
C40 0.093(8) 0.054(7) 0.069(7) -0.025(6) -0.013(7) 0.032(6)
C41 0.097(9) 0.081(9) 0.073(8) -0.033(7) -0.016(7) 0.003(8)
C42 0.112(10) 0.101(10) 0.077(8) -0.036(8) -0.032(8) -0.004(9)
C43 0.158(11) 0.105(10) 0.045(7) -0.020(7) -0.043(8) -0.001(10)
C44 0.155(12) 0.116(11) 0.058(7) -0.011(7) -0.053(8) 0.014(9)
C45 0.117(10) 0.108(10) 0.109(9) -0.027(10) -0.076(8) 0.015(10)
C46 0.090(9) 0.072(8) 0.135(10) 0.005(8) -0.076(8) 0.003(7)
C47 0.125(11) 0.095(10) 0.095(10) 0.031(9) -0.073(8) -0.008(9)
C48 0.135(12) 0.083(10) 0.119(10) 0.047(9) -0.015(10) 0.013(10)
C49 0.111(11) 0.104(10) 0.133(11) 0.034(9) 0.015(9) 0.052(9)
C50 0.107(10) 0.056(7) 0.125(10) -0.023(8) -0.024(9) 0.040(8)
C51 0.132(11) 0.031(6) 0.115(11) -0.005(7) 0.006(10) 0.006(7)
C52 0.080(8) 0.024(5) 0.082(8) -0.016(5) -0.014(6) -0.009(5)
C53 0.052(6) 0.033(5) 0.056(6) -0.027(4) 0.013(4) -0.028(4)
C54 0.055(7) 0.087(8) 0.119(9) -0.058(8) -0.049(7) -0.010(6)
C55 0.073(9) 0.135(11) 0.122(11) -0.028(10) -0.036(9) -0.042(8)
C56 0.070(9) 0.129(11) 0.129(11) -0.010(10) -0.005(9) -0.060(8)
C57 0.024(4) 0.110(10) 0.155(9) 0.022(10) 0.002(5) -0.014(7)
C58 0.037(7) 0.131(11) 0.091(9) 0.039(8) 0.003(6) 0.025(7)
C59 0.057(8) 0.068(8) 0.149(11) 0.036(9) 0.000(8) 0.026(7)
C60 0.073(9) 0.081(9) 0.182(12) -0.032(10) 0.009(9) 0.035(8)
C61 0.080(9) 0.090(10) 0.165(12) -0.029(10) 0.012(9) 0.051(8)
C62 0.100(10) 0.144(12) 0.124(10) -0.094(9) 0.021(9) 0.030(9)
C63 0.137(11) 0.111(11) 0.084(9) -0.055(8) 0.049(8) 0.014(9)
C64 0.161(11) 0.107(10) 0.018(5) -0.022(6) 0.023(7) -0.011(9)
C65 0.164(13) 0.171(13) 0.029(6) -0.016(8) 0.003(8) -0.015(11)
C66 0.182(12) 0.128(12) 0.034(5) 0.012(8) -0.029(7) 0.001(10)
C67 0.152(12) 0.106(10) 0.030(6) 0.018(7) -0.040(7) 0.001(10)
C68 0.188(13) 0.135(11) 0.046(7) 0.035(8) 0.002(9) -0.067(10)
C69 0.208(14) 0.129(12) 0.107(11) 0.039(10) 0.023(11) -0.080(11)
C70 0.175(13) 0.071(9) 0.113(11) 0.049(9) 0.043(11) -0.018(10)
C71 0.160(12) 0.047(8) 0.119(11) 0.010(8) 0.017(11) -0.030(9)
C72 0.174(11) 0.076(9) 0.082(8) -0.013(7) 0.060(9) -0.090(9)
C73 0.129(10) 0.090(9) 0.095(9) -0.020(8) 0.018(9) -0.062(8)
C74 0.105(10) 0.095(9) 0.114(10) -0.048(8) 0.051(8) -0.071(8)
C75 0.108(10) 0.137(11) 0.160(11) -0.043(11) 0.078(9) -0.065(10)
C76 0.055(6) 0.111(9) 0.164(10) -0.020(13) 0.045(7) -0.024(11)
C77 0.076(9) 0.142(11) 0.152(11) -0.047(11) 0.060(9) 0.006(9)
C78 0.155(11) 0.212(14) 0.110(10) -0.033(11) 0.106(9) -0.006(12)
C79 0.146(11) 0.197(14) 0.088(10) -0.072(9) 0.067(9) 0.012(11)
C80 0.161(12) 0.221(14) 0.046(7) -0.034(8) 0.042(8) -0.050(11)
C81 0.175(13) 0.207(14) 0.071(9) -0.020(10) 0.063(9) -0.074(11)
C82 0.173(11) 0.204(14) 0.102(9) -0.057(9) 0.112(8) -0.043(11)
C83 0.173(12) 0.163(13) 0.146(12) -0.013(11) 0.083(10) -0.089(11)
C84 0.186(12) 0.114(10) 0.090(9) -0.019(9) 0.057(9) -0.114(9)
Ni1A 0.0172(4) 0.0167(4) 0.0206(4) 0.000 -0.0038(2) 0.000
C1A 0.043(3) 0.043(3) 0.029(2) 0.0076(19) -0.0087(18) 0.003(2)
N2A 0.0190(16) 0.0200(15) 0.0241(15) 0.0007(12) -0.0045(12) -0.0008(11)
C2A 0.032(2) 0.036(2) 0.033(2) 0.0033(18) -0.0120(17) 0.0027(18)
N3A 0.018(2) 0.018(2) 0.025(2) 0.000 -0.0007(17) 0.000
C4A 0.0187(18) 0.0261(19) 0.0229(18) 0.0023(15) -0.0026(14) 0.0019(14)
C5A 0.0235(19) 0.0266(19) 0.0267(18) 0.0057(15) -0.0051(14) 0.0045(15)
C6A 0.0215(19) 0.0215(18) 0.0308(19) 0.0029(15) -0.0022(15) 0.0017(14)
C7A 0.026(2) 0.0222(19) 0.040(2) 0.0030(17) -0.0046(16) -0.0006(15)
C8A 0.039(2) 0.021(2) 0.060(3) 0.007(2) -0.015(2) -0.0019(17)
C9A 0.053(3) 0.041(3) 0.070(4) 0.030(3) -0.008(3) -0.005(2)
C10A 0.026(2) 0.0206(19) 0.039(2) -0.0005(16) -0.0026(16) -0.0011(15)
C11A 0.031(2) 0.021(2) 0.059(3) -0.0007(19) -0.009(2) -0.0033(16)
C12A 0.038(3) 0.033(2) 0.073(3) 0.003(2) -0.004(2) -0.016(2)
C13A 0.0202(18) 0.0212(18) 0.0308(19) -0.0009(15) -0.0011(15) -0.0022(14)
C14A 0.0218(18) 0.0252(19) 0.0252(18) -0.0036(15) -0.0016(14) -0.0050(15)
C15A 0.0198(19) 0.0253(18) 0.0222(18) -0.0028(15) -0.0024(14) -0.0030(14)
C16A 0.0169(19) 0.0304(19) 0.0233(18) -0.0007(15) -0.0032(14) -0.0014(15)
C17A 0.023(2) 0.037(2) 0.0277(19) -0.0040(17) -0.0060(15) -0.0031(16)
C18A 0.028(2) 0.053(3) 0.046(3) -0.010(2) -0.0017(19) -0.016(2)
C3A 0.021(2) 0.032(2) 0.0265(19) 0.0023(16) -0.0048(15) 0.0000(16)
N1A 0.022(2) 0.023(2) 0.024(2) 0.000 -0.0025(17) 0.000
C1B 0.055(6) 0.113(9) 0.074(7) 0.000 -0.022(5) 0.000
C2B 0.047(4) 0.052(4) 0.056(4) 0.000 0.007(3) 0.000
C3B 0.052(4) 0.043(4) 0.036(3) 0.000 -0.003(3) 0.000
C4B 0.048(4) 0.045(4) 0.038(4) 0.000 0.002(3) 0.000
C5B 0.075(5) 0.044(4) 0.031(3) 0.000 0.007(3) 0.000
C6B 0.081(7) 0.098(8) 0.045(5) 0.000 -0.023(5) 0.000

loop_
_atom_type_symbol
_atom_type_description
_atom_type_scat_dispersion_real
_atom_type_scat_dispersion_imag
_atom_type_scat_source
C C 0.0027 0.0014 'International Tables Vol C Tables 4.2.6.8 and 6.1.1.4'
H H 0.0000 0.0000 'International Tables Vol C Tables 4.2.6.8 and 6.1.1.4'
N N 0.0053 0.0028 'International Tables Vol C Tables 4.2.6.8 and 6.1.1.4'
Ni Ni 0.3436 0.9622 'International Tables Vol C Tables 4.2.6.8 and 6.1.1.4'
Lu Lu -0.2922 5.1425 'International Tables Vol C Tables 4.2.6.8 and 6.1.1.4'

loop_
_geom_angle_atom_site_label_1
_geom_angle_atom_site_label_2
_geom_angle_atom_site_label_3
_geom_angle
_geom_angle_site_symmetry_1
_geom_angle_site_symmetry_3
Lu9 Lu1 Lu14 96(2) . .
Lu9 Lu1 Lu10 34.4(15) . .
Lu14 Lu1 Lu10 119.8(19) . .
Lu9 Lu1 Lu1 92.6(15) . 6
Lu14 Lu1 Lu1 138.4(12) . 6
Lu10 Lu1 Lu1 58.3(7) . 6
Lu9 Lu1 Lu15 141(2) . .
Lu14 Lu1 Lu15 87.2(19) . .
Lu10 Lu1 Lu15 112.8(11) . .
Lu1 Lu1 Lu15 62.0(7) 6 .
Lu9 Lu1 Lu9 71.5(16) . 6
Lu14 Lu1 Lu9 138.4(15) . 6
Lu10 Lu1 Lu9 37.1(7) . 6
Lu1 Lu1 Lu9 21.2(2) 6 6
Lu15 Lu1 Lu9 80.6(7) . 6
Lu9 Lu1 Lu13 21.5(14) . 6
Lu14 Lu1 Lu13 77.9(19) . 6
Lu10 Lu1 Lu13 44.2(9) . 6
Lu1 Lu1 Lu13 98.5(7) 6 6
Lu15 Lu1 Lu13 127.7(16) . 6
Lu9 Lu1 Lu13 78.7(8) 6 6
Lu9 Lu1 Lu6 50.4(13) . .
Lu14 Lu1 Lu6 46.5(18) . .
Lu10 Lu1 Lu6 74.8(8) . .
Lu1 Lu1 Lu6 121.5(2) 6 .
Lu15 Lu1 Lu6 116.3(14) . .
Lu9 Lu1 Lu6 105.4(5) 6 .
Lu13 Lu1 Lu6 31.5(7) 6 .
Lu9 Lu1 Lu14 95.9(16) . 6
Lu14 Lu1 Lu14 122.3(17) . 6
Lu10 Lu1 Lu14 62.5(10) . 6
Lu1 Lu1 Lu14 16.1(5) 6 6
Lu15 Lu1 Lu14 51.8(10) . 6
Lu9 Lu1 Lu14 29.0(7) 6 6
Lu13 Lu1 Lu14 95.8(11) 6 6
Lu6 Lu1 Lu14 112.1(8) . 6
Lu9 Lu1 C83 84.6(14) . .
Lu14 Lu1 C83 100.9(12) . .
Lu10 Lu1 C83 103.0(6) . .
Lu1 Lu1 C83 120.38(16) 6 .
Lu15 Lu1 C83 132.9(15) . .
Lu9 Lu1 C83 116.5(5) 6 .
Lu13 Lu1 C83 99.2(5) 6 .
Lu6 Lu1 C83 101.6(3) . .
Lu14 Lu1 C83 136.4(5) 6 .
Lu9 Lu1 C75 123.1(14) . .
Lu14 Lu1 C75 97.5(15) . .
Lu10 Lu1 C75 133.4(7) . .
Lu1 Lu1 C75 111.41(16) 6 .
Lu15 Lu1 C75 94.6(15) . .
Lu9 Lu1 C75 122.9(5) 6 .
Lu13 Lu1 C75 136.6(6) 6 .
Lu6 Lu1 C75 126.4(3) . .
Lu14 Lu1 C75 121.3(8) 6 .
C83 Lu1 C75 38.59(7) . .
Lu9 Lu1 Lu13 50.2(15) . .
Lu14 Lu1 Lu13 116.6(16) . .
Lu10 Lu1 Lu13 19.4(7) . .
Lu1 Lu1 Lu13 46.0(5) 6 .
Lu15 Lu1 Lu13 94.0(11) . .
Lu9 Lu1 Lu13 27.1(6) 6 .
Lu13 Lu1 Lu13 52.5(12) 6 .
Lu6 Lu1 Lu13 78.3(5) . .
Lu14 Lu1 Lu13 45.8(9) 6 .
C83 Lu1 Lu13 121.5(5) . .
C75 Lu1 Lu13 145.2(5) . .
Lu2 Lu2 Lu3 122.63(14) 6 .
Lu2 Lu2 Lu12 147.1(10) 6 .
Lu3 Lu2 Lu12 24.6(9) . .
Lu2 Lu2 Lu8 96.0(2) 6 .
Lu3 Lu2 Lu8 26.6(2) . .
Lu12 Lu2 Lu8 51.2(9) . .
Lu2 Lu2 Lu4 122.12(12) 6 .
Lu3 Lu2 Lu4 5.70(16) . .
Lu12 Lu2 Lu4 25.0(9) . .
Lu8 Lu2 Lu4 27.3(2) . .
Lu2 Lu2 C11 108.86(12) 6 .
Lu3 Lu2 C11 103.90(17) . .
Lu12 Lu2 C11 91.4(10) . .
Lu8 Lu2 C11 115.45(18) . .
Lu4 Lu2 C11 108.79(18) . .
Lu2 Lu2 Lu3 29.90(10) 6 6
Lu3 Lu2 Lu3 92.7(2) . 6
Lu12 Lu2 Lu3 117.2(10) . 6
Lu8 Lu2 Lu3 66.2(2) . 6
Lu4 Lu2 Lu3 92.40(15) . 6
C11 Lu2 Lu3 121.71(14) . 6
Lu2 Lu2 Lu11 128.1(4) 6 .
Lu3 Lu2 Lu11 41.8(6) . .
Lu12 Lu2 Lu11 36.3(11) . .
Lu8 Lu2 Lu11 57.8(6) . .
Lu4 Lu2 Lu11 36.7(6) . .
C11 Lu2 Lu11 122.6(4) . .
Lu3 Lu2 Lu11 106.9(4) 6 .
Lu2 Lu2 C12 76.40(11) 6 .
Lu3 Lu2 C12 131.14(17) . .
Lu12 Lu2 C12 124.5(10) . .
Lu8 Lu2 C12 128.9(2) . .
Lu4 Lu2 C12 136.78(17) . .
C11 Lu2 C12 33.7 . .
Lu3 Lu2 C12 96.35(14) 6 .
Lu11 Lu2 C12 155.4(4) . .
Lu2 Lu2 C10 110.43(11) 6 .
Lu3 Lu2 C10 75.82(16) . .
Lu12 Lu2 C10 72.8(10) . .
Lu8 Lu2 C10 82.35(17) . .
Lu4 Lu2 C10 81.40(16) . .
C11 Lu2 C10 33.4 . .
Lu3 Lu2 C10 105.61(14) 6 .
Lu11 Lu2 C10 109.1(5) . .
C12 Lu2 C10 55.47(5) . .
Lu2 Lu2 Lu12 17.3(6) 6 6
Lu3 Lu2 Lu12 105.4(6) . 6
Lu12 Lu2 Lu12 129.8(15) . 6
Lu8 Lu2 Lu12 78.9(6) . 6
Lu4 Lu2 Lu12 104.9(6) . 6
C11 Lu2 Lu12 118.1(6) . 6
Lu3 Lu2 Lu12 12.7(6) 6 6
Lu11 Lu2 Lu12 115.6(7) . 6
C12 Lu2 Lu12 88.7(6) . 6
C10 Lu2 Lu12 109.4(6) . 6
Lu2 Lu2 C30 135.61(10) 6 .
Lu3 Lu2 C30 97.65(17) . .
Lu12 Lu2 C30 75.3(10) . .
Lu8 Lu2 C30 121.7(2) . .
Lu4 Lu2 C30 99.82(17) . .
C11 Lu2 C30 36.6 . .
Lu3 Lu2 C30 157.87(13) 6 .
Lu11 Lu2 C30 93.7(4) . .
C12 Lu2 C30 62.23(6) . .
C10 Lu2 C30 58.76(6) . .
Lu12 Lu2 C30 150.6(6) 6 .
Lu12 Lu3 Lu4 99(3) . .
Lu12 Lu3 Lu8 159(3) . .
Lu4 Lu3 Lu8 60.6(4) . .
Lu12 Lu3 Lu2 80(3) . .
Lu4 Lu3 Lu2 165.1(4) . .
Lu8 Lu3 Lu2 120.7(4) . .
Lu12 Lu3 Lu11 66(2) . .
Lu4 Lu3 Lu11 63.3(8) . .
Lu8 Lu3 Lu11 104.8(8) . .
Lu2 Lu3 Lu11 103.4(8) . .
Lu12 Lu3 Lu5 101(2) . .
Lu4 Lu3 Lu5 38.5(3) . .
Lu8 Lu3 Lu5 66.4(4) . .
Lu2 Lu3 Lu5 126.9(2) . .
Lu11 Lu3 Lu5 38.6(7) . .
Lu12 Lu3 C27 78(3) . .
Lu4 Lu3 C27 89.0(4) . .
Lu8 Lu3 C27 95.8(3) . .
Lu2 Lu3 C27 105.18(19) . .
Lu11 Lu3 C27 128.8(6) . .
Lu5 Lu3 C27 127.3(3) . .
Lu12 Lu3 Lu2 107(3) . 6
Lu4 Lu3 Lu2 148.3(4) . 6
Lu8 Lu3 Lu2 93.3(4) . 6
Lu2 Lu3 Lu2 27.48(12) . 6
Lu11 Lu3 Lu2 112.2(7) . 6
Lu5 Lu3 Lu2 117.20(17) . 6
C27 Lu3 Lu2 112.80(17) . 6
Lu12 Lu3 Lu6 93(2) . .
Lu4 Lu3 Lu6 53.2(4) . .
Lu8 Lu3 Lu6 79.3(4) . .
Lu2 Lu3 Lu6 112.0(2) . .
Lu11 Lu3 Lu6 26.3(6) . .
Lu5 Lu3 Lu6 16.5(2) . .
C27 Lu3 Lu6 139.4(3) . .
Lu2 Lu3 Lu6 107.8(2) 6 .
Lu12 Lu3 C28 50(3) . .
Lu4 Lu3 C28 83.2(4) . .
Lu8 Lu3 C28 118.0(3) . .
Lu2 Lu3 C28 106.77(19) . .
Lu11 Lu3 C28 99.9(6) . .
Lu5 Lu3 C28 114.0(2) . .
C27 Lu3 C28 30.9 . .
Lu2 Lu3 C28 127.37(17) 6 .
Lu6 Lu3 C28 118.4(2) . .
Lu12 Lu3 Lu8 161(3) . 6
Lu4 Lu3 Lu8 97.5(4) . 6
Lu8 Lu3 Lu8 39.0(4) . 6
Lu2 Lu3 Lu8 81.8(3) . 6
Lu11 Lu3 Lu8 115.3(6) . 6
Lu5 Lu3 Lu8 86.9(2) . 6
C27 Lu3 Lu8 110.2(2) . 6
Lu2 Lu3 Lu8 54.4(2) 6 6
Lu6 Lu3 Lu8 91.2(2) . 6
C28 Lu3 Lu8 141.0(2) . 6
Lu12 Lu3 C10 77(2) . .
Lu4 Lu3 C10 122.0(4) . .
Lu8 Lu3 C10 108.4(4) . .
Lu2 Lu3 C10 72.52(16) . .
Lu11 Lu3 C10 143.3(6) . .
Lu5 Lu3 C10 160.3(2) . .
C27 Lu3 C10 33.0 . .
Lu2 Lu3 C10 81.40(14) 6 .
Lu6 Lu3 C10 168.0(2) . .
C28 Lu3 C10 50.13(6) . .
Lu8 Lu3 C10 100.5(2) 6 .
Lu3 Lu4 Lu8 73.4(5) . .
Lu3 Lu4 Lu12 31.4(10) . .
Lu8 Lu4 Lu12 104.7(12) . .
Lu3 Lu4 Lu5 116.9(4) . .
Lu8 Lu4 Lu5 96.0(6) . .
Lu12 Lu4 Lu5 116.1(14) . .
Lu3 Lu4 Lu11 84.5(8) . .
Lu8 Lu4 Lu11 123.8(7) . .
Lu12 Lu4 Lu11 68.9(14) . .
Lu5 Lu4 Lu11 49.9(8) . .
Lu3 Lu4 Lu6 106.3(4) . .
Lu8 Lu4 Lu6 102.9(5) . .
Lu12 Lu4 Lu6 101.9(13) . .
Lu5 Lu4 Lu6 14.4(3) . .
Lu11 Lu4 Lu6 35.8(7) . .
Lu3 Lu4 C50 114.9(5) . .
Lu8 Lu4 C50 145.5(4) . .
Lu12 Lu4 C50 87.3(12) . .
Lu5 Lu4 C50 107.6(3) . .
Lu11 Lu4 C50 90.8(6) . .
Lu6 Lu4 C50 106.1(3) . .
Lu3 Lu4 Lu2 9.2(2) . .
Lu8 Lu4 Lu2 75.1(5) . .
Lu12 Lu4 Lu2 31.9(11) . .
Lu5 Lu4 Lu2 107.9(2) . .
Lu11 Lu4 Lu2 76.5(7) . .
Lu6 Lu4 Lu2 97.1(2) . .
C50 Lu4 Lu2 118.7(3) . .
Lu3 Lu4 C49 149.0(5) . .
Lu8 Lu4 C49 121.3(5) . .
Lu12 Lu4 C49 124.2(12) . .
Lu5 Lu4 C49 90.1(3) . .
Lu11 Lu4 C49 104.2(7) . .
Lu6 Lu4 C49 97.1(3) . .
C50 Lu4 C49 36.88(7) . .
Lu2 Lu4 C49 154.9(3) . .
Lu3 Lu4 C25 126.7(4) . .
Lu8 Lu4 C25 83.0(4) . .
Lu12 Lu4 C25 129.3(14) . .
Lu5 Lu4 C25 112.5(4) . .
Lu11 Lu4 C25 145.8(7) . .
Lu6 Lu4 C25 125.5(3) . .
C50 Lu4 C25 65.01(11) . .
Lu2 Lu4 C25 135.6(3) . .
C49 Lu4 C25 42.10(8) . .
Lu3 Lu4 C27 69.4(4) . .
Lu8 Lu4 C27 90.6(4) . .
Lu12 Lu4 C27 66.2(14) . .
Lu5 Lu4 C27 171.9(3) . .
Lu11 Lu4 C27 128.9(8) . .
Lu6 Lu4 C27 164.2(3) . .
C50 Lu4 C27 64.41(14) . .
Lu2 Lu4 C27 78.2(2) . .
C49 Lu4 C27 82.53(14) . .
C25 Lu4 C27 63.73(11) . .
Lu3 Lu4 C26 92.0(4) . .
Lu8 Lu4 C26 71.1(3) . .
Lu12 Lu4 C26 99.6(13) . .
Lu5 Lu4 C26 144.2(4) . .
Lu11 Lu4 C26 162.4(7) . .
Lu6 Lu4 C26 158.5(3) . .
C50 Lu4 C26 75.09(13) . .
Lu2 Lu4 C26 100.9(2) . .
C49 Lu4 C26 70.71(11) . .
C25 Lu4 C26 34.80(6) . .
C27 Lu4 C26 35.19(7) . .
Lu6 Lu5 Lu11 70.0(13) . .
Lu6 Lu5 Lu4 141.7(8) . .
Lu11 Lu5 Lu4 72.3(11) . .
Lu6 Lu5 Lu13 37.2(9) . 6
Lu11 Lu5 Lu13 99.0(13) . 6
Lu4 Lu5 Lu13 149.0(6) . 6
Lu6 Lu5 Lu8 144.2(6) . .
Lu11 Lu5 Lu8 97.0(11) . .
Lu4 Lu5 Lu8 36.7(3) . .
Lu13 Lu5 Lu8 120.0(7) 6 .
Lu6 Lu5 Lu3 122.0(7) . .
Lu11 Lu5 Lu3 59.9(11) . .
Lu4 Lu5 Lu3 24.66(17) . .
Lu13 Lu5 Lu3 125.5(6) 6 .
Lu8 Lu5 Lu3 37.3(3) . .
Lu6 Lu5 Lu12 112.4(10) . .
Lu11 Lu5 Lu12 45.2(13) . .
Lu4 Lu5 Lu12 29.5(8) . .
Lu13 Lu5 Lu12 127.6(10) 6 .
Lu8 Lu5 Lu12 53.2(6) . .
Lu3 Lu5 Lu12 16.5(5) . .
Lu6 Lu5 Lu14 32.3(7) . .
Lu11 Lu5 Lu14 48.1(12) . .
Lu4 Lu5 Lu14 112.1(6) . .
Lu13 Lu5 Lu14 51.1(9) 6 .
Lu8 Lu5 Lu14 114.9(6) . .
Lu3 Lu5 Lu14 90.1(6) . .
Lu12 Lu5 Lu14 82.8(10) . .
Lu6 Lu5 Lu7 65.9(7) . .
Lu11 Lu5 Lu7 120.3(10) . .
Lu4 Lu5 Lu7 132.0(3) . .
Lu13 Lu5 Lu7 28.7(7) 6 .
Lu8 Lu5 Lu7 96.2(3) . .
Lu3 Lu5 Lu7 116.8(2) . .
Lu12 Lu5 Lu7 127.8(7) . .
Lu14 Lu5 Lu7 73.7(7) . .
Lu6 Lu5 C48 104.1(6) . .
Lu11 Lu5 C48 110.6(8) . .
Lu4 Lu5 C48 95.2(3) . .
Lu13 Lu5 C48 115.5(6) 6 .
Lu8 Lu5 C48 111.8(3) . .
Lu3 Lu5 C48 119.0(2) . .
Lu12 Lu5 C48 113.3(7) . .
Lu14 Lu5 C48 130.3(6) . .
Lu7 Lu5 C48 117.5(2) . .
Lu6 Lu5 Lu9 27.3(6) . .
Lu11 Lu5 Lu9 74.3(11) . .
Lu4 Lu5 Lu9 131.8(3) . .
Lu13 Lu5 Lu9 25.2(6) 6 .
Lu8 Lu5 Lu9 118.1(3) . .
Lu3 Lu5 Lu9 107.3(3) . .
Lu12 Lu5 Lu9 104.8(8) . .
Lu14 Lu5 Lu9 26.2(7) . .
Lu7 Lu5 Lu9 48.5(3) . .
C48 Lu5 Lu9 129.0(3) . .
Lu6 Lu5 C70 65.1(6) . .
Lu11 Lu5 C70 89.3(9) . .
Lu4 Lu5 C70 121.3(3) . .
Lu13 Lu5 C70 87.5(6) 6 .
Lu8 Lu5 C70 150.2(3) . .
Lu3 Lu5 C70 135.8(2) . .
Lu12 Lu5 C70 120.8(6) . .
Lu14 Lu5 C70 90.9(6) . .
Lu7 Lu5 C70 105.8(2) . .
C48 Lu5 C70 39.79(7) . .
Lu9 Lu5 C70 91.7(3) . .
Lu5 Lu6 Lu13 116.3(14) . 6
Lu5 Lu6 Lu11 70.3(13) . .
Lu13 Lu6 Lu11 141.9(13) 6 .
Lu5 Lu6 Lu14 132.2(10) . .
Lu13 Lu6 Lu14 78.1(14) 6 .
Lu11 Lu6 Lu14 72.6(14) . .
Lu5 Lu6 Lu9 140.9(8) . .
Lu13 Lu6 Lu9 41.7(10) 6 .
Lu11 Lu6 Lu9 107.9(12) . .
Lu14 Lu6 Lu9 36.9(10) . .
Lu5 Lu6 Lu4 23.9(5) . .
Lu13 Lu6 Lu4 129.1(10) 6 .
Lu11 Lu6 Lu4 46.9(12) . .
Lu14 Lu6 Lu4 110.8(8) . .
Lu9 Lu6 Lu4 132.9(4) . .
Lu5 Lu6 Lu7 93.1(7) . .
Lu13 Lu6 Lu7 23.2(10) 6 .
Lu11 Lu6 Lu7 136.4(8) . .
Lu14 Lu6 Lu7 93.5(10) . .
Lu9 Lu6 Lu7 60.4(4) . .
Lu4 Lu6 Lu7 107.4(3) . .
Lu5 Lu6 Lu1 138.8(6) . .
Lu13 Lu6 Lu1 54.5(10) 6 .
Lu11 Lu6 Lu1 94.6(12) . .
Lu14 Lu6 Lu1 23.6(9) . .
Lu9 Lu6 Lu1 13.5(2) . .
Lu4 Lu6 Lu1 124.5(3) . .
Lu7 Lu6 Lu1 71.4(4) . .
Lu5 Lu6 Lu10 122.5(8) . .
Lu13 Lu6 Lu10 20.4(11) 6 .
Lu11 Lu6 Lu10 122.6(12) . .
Lu14 Lu6 Lu10 58.9(11) . .
Lu9 Lu6 Lu10 24.6(7) . .
Lu4 Lu6 Lu10 125.8(4) . .
Lu7 Lu6 Lu10 35.9(7) . .
Lu1 Lu6 Lu10 35.8(7) . .
Lu5 Lu6 C69 130.0(7) . .
Lu13 Lu6 C69 80.6(8) 6 .
Lu11 Lu6 C69 125.7(10) . .
Lu14 Lu6 C69 96.1(8) . .
Lu9 Lu6 C69 84.1(5) . .
Lu4 Lu6 C69 142.4(4) . .
Lu7 Lu6 C69 96.1(3) . .
Lu1 Lu6 C69 90.3(4) . .
Lu10 Lu6 C69 90.2(5) . .
Lu5 Lu6 C70 96.5(7) . .
Lu13 Lu6 C70 115.0(8) 6 .
Lu11 Lu6 C70 100.5(9) . .
Lu14 Lu6 C70 119.2(8) . .
Lu9 Lu6 C70 121.5(5) . .
Lu4 Lu6 C70 103.8(4) . .
Lu7 Lu6 C70 121.7(3) . .
Lu1 Lu6 C70 124.4(4) . .
Lu10 Lu6 C70 128.4(5) . .
C69 Lu6 C70 38.79(9) . .
Lu5 Lu6 Lu3 41.5(5) . .
Lu13 Lu6 Lu3 121.1(8) 6 .
Lu11 Lu6 Lu3 38.1(10) . .
Lu14 Lu6 Lu3 91.1(8) . .
Lu9 Lu6 Lu3 113.2(4) . .
Lu4 Lu6 Lu3 20.54(13) . .
Lu7 Lu6 Lu3 104.0(3) . .
Lu1 Lu6 Lu3 104.0(2) . .
Lu10 Lu6 Lu3 111.1(4) . .
C69 Lu6 Lu3 158.2(4) . .
C70 Lu6 Lu3 120.5(4) . .
Lu13 Lu7 Lu13 112(2) . 6
Lu13 Lu7 Lu10 58.3(11) . .
Lu13 Lu7 Lu10 58.3(11) 6 .
Lu13 Lu7 Lu9 78.1(11) . .
Lu13 Lu7 Lu9 35.5(11) 6 .
Lu10 Lu7 Lu9 23.3(4) . .
Lu13 Lu7 Lu9 35.5(11) . 6
Lu13 Lu7 Lu9 78.1(11) 6 6
Lu10 Lu7 Lu9 23.3(4) . 6
Lu9 Lu7 Lu9 42.9(7) . 6
Lu13 Lu7 Lu6 22.4(10) . 6
Lu13 Lu7 Lu6 121.0(9) 6 6
Lu10 Lu7 Lu6 76.5(4) . 6
Lu9 Lu7 Lu6 92.0(4) . 6
Lu9 Lu7 Lu6 53.2(4) 6 6
Lu13 Lu7 Lu6 121.0(9) . .
Lu13 Lu7 Lu6 22.4(10) 6 .
Lu10 Lu7 Lu6 76.5(4) . .
Lu9 Lu7 Lu6 53.2(4) . .
Lu9 Lu7 Lu6 92.0(4) 6 .
Lu6 Lu7 Lu6 120.2(4) 6 .
Lu13 Lu7 Lu5 43.4(11) . 6
Lu13 Lu7 Lu5 125.2(7) 6 6
Lu10 Lu7 Lu5 94.3(5) . 6
Lu9 Lu7 Lu5 105.2(4) . 6
Lu9 Lu7 Lu5 71.8(4) 6 6
Lu6 Lu7 Lu5 21.0(2) 6 6
Lu6 Lu7 Lu5 115.3(3) . 6
Lu13 Lu7 Lu5 125.2(7) . .
Lu13 Lu7 Lu5 43.4(11) 6 .
Lu10 Lu7 Lu5 94.3(5) . .
Lu9 Lu7 Lu5 71.8(4) . .
Lu9 Lu7 Lu5 105.2(4) 6 .
Lu6 Lu7 Lu5 115.3(3) 6 .
Lu6 Lu7 Lu5 21.0(2) . .
Lu5 Lu7 Lu5 103.5(3) 6 .
Lu13 Lu7 C66 125.2(7) . .
Lu13 Lu7 C66 112.5(7) 6 .
Lu10 Lu7 C66 130.3(8) . .
Lu9 Lu7 C66 131.7(4) . .
Lu9 Lu7 C66 138.6(4) 6 .
Lu6 Lu7 C66 125.8(2) 6 .
Lu6 Lu7 C66 112.4(2) . .
Lu5 Lu7 C66 120.5(3) 6 .
Lu5 Lu7 C66 108.9(2) . .
Lu13 Lu7 C65 84.9(7) . .
Lu13 Lu7 C65 131.2(8) 6 .
Lu10 Lu7 C65 103.8(7) . .
Lu9 Lu7 C65 120.9(4) . .
Lu9 Lu7 C65 100.6(3) 6 .
Lu6 Lu7 C65 92.57(19) 6 .
Lu6 Lu7 C65 145.5(2) . .
Lu5 Lu7 C65 99.13(17) 6 .
Lu5 Lu7 C65 149.8(3) . .
C66 Lu7 C65 41.36(9) . .
Lu13 Lu7 C80 79.0(8) . .
Lu13 Lu7 C80 102.6(10) 6 .
Lu10 Lu7 C80 72.5(7) . .
Lu9 Lu7 C80 87.3(4) . .
Lu9 Lu7 C80 76.9(3) 6 .
Lu6 Lu7 C80 97.0(3) 6 .
Lu6 Lu7 C80 123.2(3) . .
Lu5 Lu7 C80 113.35(19) 6 .
Lu5 Lu7 C80 141.4(2) . .
C66 Lu7 C80 61.80(13) . .
C65 Lu7 C80 33.65(7) . .
Lu4 Lu8 Lu3 46.0(4) . .
Lu4 Lu8 Lu12 39.2(9) . .
Lu3 Lu8 Lu12 7.0(10) . .
Lu4 Lu8 Lu5 47.3(4) . .
Lu3 Lu8 Lu5 76.3(4) . .
Lu12 Lu8 Lu5 72.6(9) . .
Lu4 Lu8 Lu8 155.7(3) . 6
Lu3 Lu8 Lu8 116.5(4) . 6
Lu12 Lu8 Lu8 123.5(9) . 6
Lu5 Lu8 Lu8 119.5(2) . 6
Lu4 Lu8 Lu2 77.6(5) . .
Lu3 Lu8 Lu2 32.6(3) . .
Lu12 Lu8 Lu2 39.6(8) . .
Lu5 Lu8 Lu2 93.7(3) . .
Lu8 Lu8 Lu2 84.0(2) 6 .
Lu4 Lu8 Lu11 33.1(5) . .
Lu3 Lu8 Lu11 45.0(6) . .
Lu12 Lu8 Lu11 42.0(9) . .
Lu5 Lu8 Lu11 31.5(5) . .
Lu8 Lu8 Lu11 123.6(5) 6 .
Lu2 Lu8 Lu11 64.6(5) . .
Lu4 Lu8 C26 83.3(4) . .
Lu3 Lu8 C26 91.1(4) . .
Lu12 Lu8 C26 88.1(10) . .
Lu5 Lu8 C26 121.6(4) . .
Lu8 Lu8 C26 117.1(2) 6 .
Lu2 Lu8 C26 105.4(3) . .
Lu11 Lu8 C26 115.8(6) . .
Lu4 Lu8 C8 117.8(4) . .
Lu3 Lu8 C8 110.5(4) . .
Lu12 Lu8 C8 110.9(9) . .
Lu5 Lu8 C8 152.5(4) . .
Lu8 Lu8 C8 82.4(2) 6 .
Lu2 Lu8 C8 106.0(3) . .
Lu11 Lu8 C8 148.6(6) . .
C26 Lu8 C8 34.89(8) . .
Lu4 Lu8 C25 70.9(4) . .
Lu3 Lu8 C25 103.0(4) . .
Lu12 Lu8 C25 97.0(10) . .
Lu5 Lu8 C25 92.2(3) . .
Lu8 Lu8 C25 133.4(2) 6 .
Lu2 Lu8 C25 130.3(3) . .
Lu11 Lu8 C25 101.5(6) . .
C26 Lu8 C25 34.98(8) . .
C8 Lu8 C25 60.39(13) . .
Lu4 Lu8 Lu6 52.3(4) . .
Lu3 Lu8 Lu6 73.0(4) . .
Lu12 Lu8 Lu6 70.5(9) . .
Lu5 Lu8 Lu6 11.0(2) . .
Lu8 Lu8 Lu6 111.1(2) 6 .
Lu2 Lu8 Lu6 85.6(3) . .
Lu11 Lu8 Lu6 28.5(5) . .
C26 Lu8 Lu6 131.3(4) . .
C8 Lu8 Lu6 163.4(4) . .
C25 Lu8 Lu6 103.1(3) . .
Lu4 Lu8 Lu3 134.1(6) . 6
Lu3 Lu8 Lu3 92.0(5) . 6
Lu12 Lu8 Lu3 99.0(9) . 6
Lu5 Lu8 Lu3 116.1(2) . 6
Lu8 Lu8 Lu3 24.5(2) 6 6
Lu2 Lu8 Lu3 59.48(19) . 6
Lu11 Lu8 Lu3 106.9(5) . 6
C26 Lu8 Lu3 121.2(3) . 6
C8 Lu8 Lu3 90.8(3) . 6
C25 Lu8 Lu3 150.6(4) . 6
Lu6 Lu8 Lu3 105.4(2) . 6
Lu1 Lu9 Lu10 126(2) . .
Lu1 Lu9 Lu14 54.3(19) . .
Lu10 Lu9 Lu14 145.4(17) . .
Lu1 Lu9 Lu13 149.1(19) . 6
Lu10 Lu9 Lu13 66.3(15) . 6
Lu14 Lu9 Lu13 99(2) . 6
Lu1 Lu9 Lu9 87.4(15) . 6
Lu10 Lu9 Lu9 38.7(14) . 6
Lu14 Lu9 Lu9 126.0(14) . 6
Lu13 Lu9 Lu9 100.8(11) 6 6
Lu1 Lu9 Lu1 66.2(14) . 6
Lu10 Lu9 Lu1 59.8(15) . 6
Lu14 Lu9 Lu1 109.2(15) . 6
Lu13 Lu9 Lu1 118.8(12) 6 6
Lu9 Lu9 Lu1 21.2(2) 6 6
Lu1 Lu9 Lu6 116.2(15) . .
Lu10 Lu9 Lu6 100.5(15) . .
Lu14 Lu9 Lu6 62.5(17) . .
Lu13 Lu9 Lu6 36.7(11) 6 .
Lu9 Lu9 Lu6 126.5(4) 6 .
Lu1 Lu9 Lu6 134.7(7) 6 .
Lu1 Lu9 Lu15 28.6(15) . .
Lu10 Lu9 Lu15 103.7(15) . .
Lu14 Lu9 Lu15 60.6(16) . .
Lu13 Lu9 Lu15 129.2(14) 6 .
Lu9 Lu9 Lu15 68.2(5) 6 .
Lu1 Lu9 Lu15 48.9(5) 6 .
Lu6 Lu9 Lu15 109.8(10) . .
Lu1 Lu9 Lu7 145.9(17) . .
Lu10 Lu9 Lu7 34.3(14) . .
Lu14 Lu9 Lu7 121.7(16) . .
Lu13 Lu9 Lu7 32.6(11) 6 .
Lu9 Lu9 Lu7 68.5(3) 6 .
Lu1 Lu9 Lu7 87.9(5) 6 .
Lu6 Lu9 Lu7 66.4(4) . .
Lu15 Lu9 Lu7 117.3(10) . .
Lu1 Lu9 Lu13 118.0(17) . .
Lu10 Lu9 Lu13 16.5(10) . .
Lu14 Lu9 Lu13 129.1(13) . .
Lu13 Lu9 Lu13 64.8(15) 6 .
Lu9 Lu9 Lu13 35.9(6) 6 .
Lu1 Lu9 Lu13 55.1(6) 6 .
Lu6 Lu9 Lu13 94.0(7) . .
Lu15 Lu9 Lu13 92.0(9) . .
Lu7 Lu9 Lu13 32.9(6) . .
Lu1 Lu9 C83 81.5(13) . .
Lu10 Lu9 C83 121.2(10) . .
Lu14 Lu9 C83 93.4(12) . .
Lu13 Lu9 C83 118.3(9) 6 .
Lu9 Lu9 C83 119.4(3) 6 .
Lu1 Lu9 C83 113.4(6) 6 .
Lu6 Lu9 C83 111.6(6) . .
Lu15 Lu9 C83 109.3(11) . .
Lu7 Lu9 C83 131.0(4) . .
Lu13 Lu9 C83 137.3(6) . .
Lu1 Lu9 Lu14 70.2(16) . 6
Lu10 Lu9 Lu14 57.2(16) . 6
Lu14 Lu9 Lu14 102.9(18) . 6
Lu13 Lu9 Lu14 107.3(13) 6 6
Lu9 Lu9 Lu14 23.1(6) 6 6
Lu1 Lu9 Lu14 15.3(6) 6 6
Lu6 Lu9 Lu14 119.5(8) . 6
Lu15 Lu9 Lu14 46.7(8) . 6
Lu7 Lu9 Lu14 79.3(9) . 6
Lu13 Lu9 Lu14 47.9(10) . 6
C83 Lu9 Lu14 128.4(8) . 6
Lu9 Lu10 Lu9 103(3) . 6
Lu9 Lu10 Lu13 69.2(11) . 6
Lu9 Lu10 Lu13 150.9(17) 6 6
Lu9 Lu10 Lu13 150.9(17) . .
Lu9 Lu10 Lu13 69.2(11) 6 .
Lu13 Lu10 Lu13 104(3) 6 .
Lu9 Lu10 Lu7 122.4(14) . .
Lu9 Lu10 Lu7 122.4(14) 6 .
Lu13 Lu10 Lu7 53.8(15) 6 .
Lu13 Lu10 Lu7 53.8(15) . .
Lu9 Lu10 Lu1 19.6(9) . .
Lu9 Lu10 Lu1 83(2) 6 .
Lu13 Lu10 Lu1 85.9(11) 6 .
Lu13 Lu10 Lu1 139.2(17) . .
Lu7 Lu10 Lu1 135.8(9) . .
Lu9 Lu10 Lu1 83(2) . 6
Lu9 Lu10 Lu1 19.6(9) 6 6
Lu13 Lu10 Lu1 139.2(17) 6 6
Lu13 Lu10 Lu1 85.9(11) . 6
Lu7 Lu10 Lu1 135.8(9) . 6
Lu1 Lu10 Lu1 63.4(13) . 6
Lu9 Lu10 Lu14 99(2) . 6
Lu9 Lu10 Lu14 18.9(10) 6 6
Lu13 Lu10 Lu14 132.3(13) 6 6
Lu13 Lu10 Lu14 63.8(14) . 6
Lu7 Lu10 Lu14 112.0(12) . 6
Lu1 Lu10 Lu14 80.2(16) . 6
Lu1 Lu10 Lu14 23.8(10) 6 6
Lu9 Lu10 Lu14 18.9(10) . .
Lu9 Lu10 Lu14 99(2) 6 .
Lu13 Lu10 Lu14 63.8(14) 6 .
Lu13 Lu10 Lu14 132.3(13) . .
Lu7 Lu10 Lu14 112.0(12) . .
Lu1 Lu10 Lu14 23.8(10) . .
Lu1 Lu10 Lu14 80.2(16) 6 .
Lu14 Lu10 Lu14 90.1(19) 6 .
Lu9 Lu10 Lu6 135.4(15) . 6
Lu9 Lu10 Lu6 54.9(9) 6 6
Lu13 Lu10 Lu6 110.6(16) 6 6
Lu13 Lu10 Lu6 18.6(10) . 6
Lu7 Lu10 Lu6 67.7(6) . 6
Lu1 Lu10 Lu6 121.0(11) . 6
Lu1 Lu10 Lu6 69.3(4) 6 6
Lu14 Lu10 Lu6 46.2(10) 6 6
Lu14 Lu10 Lu6 118.4(9) . 6
Lu9 Lu10 Lu6 54.9(9) . .
Lu9 Lu10 Lu6 135.4(15) 6 .
Lu13 Lu10 Lu6 18.6(10) 6 .
Lu13 Lu10 Lu6 110.6(16) . .
Lu7 Lu10 Lu6 67.7(6) . .
Lu1 Lu10 Lu6 69.3(4) . .
Lu1 Lu10 Lu6 121.0(11) 6 .
Lu14 Lu10 Lu6 118.4(9) 6 .
Lu14 Lu10 Lu6 46.2(10) . .
Lu6 Lu10 Lu6 111.2(8) 6 .
Lu9 Lu10 C81 89.9(9) . .
Lu9 Lu10 C81 123.2(13) 6 .
Lu13 Lu10 C81 85.3(10) 6 .
Lu13 Lu10 C81 118.3(16) . .
Lu7 Lu10 C81 93.0(12) . .
Lu1 Lu10 C81 101.8(7) . .
Lu1 Lu10 C81 125.1(12) 6 .
Lu14 Lu10 C81 142.1(11) 6 .
Lu14 Lu10 C81 106.9(7) . .
Lu6 Lu10 C81 134.6(9) 6 .
Lu6 Lu10 C81 96.9(5) . .
Lu6 Lu11 Lu5 39.7(7) . .
Lu6 Lu11 Lu4 97.3(15) . .
Lu5 Lu11 Lu4 57.8(11) . .
Lu6 Lu11 Lu12 137.1(19) . .
Lu5 Lu11 Lu12 100.9(19) . .
Lu4 Lu11 Lu12 45.1(13) . .
Lu6 Lu11 Lu3 115.6(14) . .
Lu5 Lu11 Lu3 81.5(13) . .
Lu4 Lu11 Lu3 32.2(5) . .
Lu12 Lu11 Lu3 21.6(8) . .
Lu6 Lu11 Lu14 65.5(13) . .
Lu5 Lu11 Lu14 100.5(14) . .
Lu4 Lu11 Lu14 141.0(12) . .
Lu12 Lu11 Lu14 126.8(17) . .
Lu3 Lu11 Lu14 122.3(12) . .
Lu6 Lu11 Lu13 18.3(7) . 6
Lu5 Lu11 Lu13 48.0(9) . 6
Lu4 Lu11 Lu13 100.7(11) . 6
Lu12 Lu11 Lu13 130.3(13) . 6
Lu3 Lu11 Lu13 109.5(9) . 6
Lu14 Lu11 Lu13 52.6(11) . 6
Lu6 Lu11 Lu8 86.2(11) . .
Lu5 Lu11 Lu8 51.5(9) . .
Lu4 Lu11 Lu8 23.2(3) . .
Lu12 Lu11 Lu8 51.0(11) . .
Lu3 Lu11 Lu8 30.2(4) . .
Lu14 Lu11 Lu8 117.8(10) . .
Lu13 Lu11 Lu8 83.8(8) 6 .
Lu6 Lu11 C51 118.2(11) . .
Lu5 Lu11 C51 110.8(12) . .
Lu4 Lu11 C51 90.9(9) . .
Lu12 Lu11 C51 87.4(12) . .
Lu3 Lu11 C51 103.1(10) . .
Lu14 Lu11 C51 128.0(13) . .
Lu13 Lu11 C51 135.4(10) 6 .
Lu8 Lu11 C51 114.1(10) . .
Lu6 Lu11 C71 85.4(10) . .
Lu5 Lu11 C71 98.3(10) . .
Lu4 Lu11 C71 115.1(11) . .
Lu12 Lu11 C71 125.2(13) . .
Lu3 Lu11 C71 138.4(11) . .
Lu14 Lu11 C71 98.9(12) . .
Lu13 Lu11 C71 100.1(9) 6 .
Lu8 Lu11 C71 134.4(10) . .
C51 Lu11 C71 37.8(2) . .
Lu6 Lu11 Lu2 123.6(10) . .
Lu5 Lu11 Lu2 105.6(11) . .
Lu4 Lu11 Lu2 66.8(7) . .
Lu12 Lu11 Lu2 34.2(11) . .
Lu3 Lu11 Lu2 34.8(4) . .
Lu14 Lu11 Lu2 93.0(10) . .
Lu13 Lu11 Lu2 108.1(7) 6 .
Lu8 Lu11 Lu2 57.6(5) . .
C51 Lu11 Lu2 115.9(8) . .
C71 Lu11 Lu2 150.9(8) . .
Lu6 Lu11 Lu9 44.5(9) . .
Lu5 Lu11 Lu9 77.8(10) . .
Lu4 Lu11 Lu9 124.2(9) . .
Lu12 Lu11 Lu9 131.9(13) . .
Lu3 Lu11 Lu9 118.1(8) . .
Lu14 Lu11 Lu9 22.7(9) . .
Lu13 Lu11 Lu9 30.0(6) 6 .
Lu8 Lu11 Lu9 102.6(6) . .
C51 Lu11 Lu9 138.8(10) . .
C71 Lu11 Lu9 102.2(9) . .
Lu2 Lu11 Lu9 98.9(6) . .
Lu3 Lu12 Lu4 49(2) . .
Lu3 Lu12 Lu2 76(2) . .
Lu4 Lu12 Lu2 123.0(17) . .
Lu3 Lu12 Lu11 92(3) . .
Lu4 Lu12 Lu11 66.0(15) . .
Lu2 Lu12 Lu11 109.5(19) . .
Lu3 Lu12 Lu8 14(2) . .
Lu4 Lu12 Lu8 36.0(7) . .
Lu2 Lu12 Lu8 89.2(10) . .
Lu11 Lu12 Lu8 87.0(15) . .
Lu3 Lu12 Lu5 62(2) . .
Lu4 Lu12 Lu5 34.3(8) . .
Lu2 Lu12 Lu5 112.6(14) . .
Lu11 Lu12 Lu5 33.9(10) . .
Lu8 Lu12 Lu5 54.2(8) . .
Lu3 Lu12 C28 118(3) . .
Lu4 Lu12 C28 95.9(17) . .
Lu2 Lu12 C28 125.1(15) . .
Lu11 Lu12 C28 122.0(14) . .
Lu8 Lu12 C28 110.1(15) . .
Lu5 Lu12 C28 120.5(13) . .
Lu3 Lu12 C27 86(3) . .
Lu4 Lu12 C27 85.4(16) . .
Lu2 Lu12 C27 106.5(12) . .
Lu11 Lu12 C27 142.4(19) . .
Lu8 Lu12 C27 82.8(11) . .
Lu5 Lu12 C27 119.3(14) . .
C28 Lu12 C27 34.1(4) . .
Lu3 Lu12 C29 154(3) . .
Lu4 Lu12 C29 127.6(18) . .
Lu2 Lu12 C29 107.9(14) . .
Lu11 Lu12 C29 110.0(12) . .
Lu8 Lu12 C29 149.1(17) . .
Lu5 Lu12 C29 133.2(11) . .
C28 Lu12 C29 39.0(4) . .
C27 Lu12 C29 68.0(7) . .
Lu3 Lu12 C50 110(3) . .
Lu4 Lu12 C50 65.2(12) . .
Lu2 Lu12 C50 167.8(16) . .
Lu11 Lu12 C50 81.7(12) . .
Lu8 Lu12 C50 96.3(13) . .
Lu5 Lu12 C50 79.3(9) . .
C28 Lu12 C50 42.8(5) . .
C27 Lu12 C50 63.7(7) . .
C29 Lu12 C50 62.6(6) . .
Lu3 Lu12 Lu6 73(2) . .
Lu4 Lu12 Lu6 51.5(10) . .
Lu2 Lu12 Lu6 105.9(13) . .
Lu11 Lu12 Lu6 18.7(8) . .
Lu8 Lu12 Lu6 68.3(9) . .
Lu5 Lu12 Lu6 17.3(3) . .
C28 Lu12 Lu6 129.0(12) . .
C27 Lu12 Lu6 135.7(13) . .
C29 Lu12 Lu6 127.3(9) . .
C50 Lu12 Lu6 86.2(8) . .
Lu3 Lu12 C52 166(3) . .
Lu4 Lu12 C52 116.7(14) . .
Lu2 Lu12 C52 117.2(15) . .
Lu11 Lu12 C52 77.9(10) . .
Lu8 Lu12 C52 152.7(15) . .
Lu5 Lu12 C52 105.3(9) . .
C28 Lu12 C52 61.8(5) . .
C27 Lu12 C52 95.4(9) . .
C29 Lu12 C52 32.3(3) . .
C50 Lu12 C52 59.4(5) . .
Lu6 Lu12 C52 95.9(7) . .
Lu6 Lu13 Lu7 134.4(19) 6 .
Lu6 Lu13 Lu10 141(2) 6 .
Lu7 Lu13 Lu10 68(2) . .
Lu6 Lu13 Lu9 101.6(16) 6 6
Lu7 Lu13 Lu9 111.9(19) . 6
Lu10 Lu13 Lu9 44.5(13) . 6
Lu6 Lu13 Lu5 26.4(7) 6 6
Lu7 Lu13 Lu5 108.0(14) . 6
Lu10 Lu13 Lu5 143.6(12) . 6
Lu9 Lu13 Lu5 120.4(13) 6 6
Lu6 Lu13 Lu1 94.0(13) 6 6
Lu7 Lu13 Lu1 115.2(16) . 6
Lu10 Lu13 Lu1 49.9(13) . 6
Lu9 Lu13 Lu1 9.4(5) 6 6
Lu5 Lu13 Lu1 111.3(10) 6 6
Lu6 Lu13 Lu14 64.2(14) 6 6
Lu7 Lu13 Lu14 136.2(16) . 6
Lu10 Lu13 Lu14 78.5(17) . 6
Lu9 Lu13 Lu14 38.0(12) 6 6
Lu5 Lu13 Lu14 82.9(13) 6 6
Lu1 Lu13 Lu14 29.8(10) 6 6
Lu6 Lu13 Lu13 140.1(8) 6 6
Lu7 Lu13 Lu13 33.9(10) . 6
Lu10 Lu13 Lu13 38.0(14) . 6
Lu9 Lu13 Lu13 79.2(11) 6 6
Lu5 Lu13 Lu13 120.5(6) 6 6
Lu1 Lu13 Lu13 81.5(7) 6 6
Lu14 Lu13 Lu13 103.7(12) 6 6
Lu6 Lu13 Lu9 131.0(11) 6 .
Lu7 Lu13 Lu9 69.1(11) . .
Lu10 Lu13 Lu9 12.6(8) . .
Lu9 Lu13 Lu9 43.3(10) 6 .
Lu5 Lu13 Lu9 131.0(7) 6 .
Lu1 Lu13 Lu9 46.2(6) 6 .
Lu14 Lu13 Lu9 72.2(13) 6 .
Lu13 Lu13 Lu9 35.9(6) 6 .
Lu6 Lu13 Lu11 19.8(7) 6 6
Lu7 Lu13 Lu11 131.3(13) . 6
Lu10 Lu13 Lu11 122.2(16) . 6
Lu9 Lu13 Lu11 87.9(12) 6 6
Lu5 Lu13 Lu11 32.9(8) 6 6
Lu1 Lu13 Lu11 79.2(9) 6 6
Lu14 Lu13 Lu11 50.1(12) 6 6
Lu13 Lu13 Lu11 123.7(6) 6 6
Lu9 Lu13 Lu11 111.5(8) . 6
Lu6 Lu13 Lu1 120.1(11) 6 .
Lu7 Lu13 Lu1 79.8(11) . .
Lu10 Lu13 Lu1 21.4(11) . .
Lu9 Lu13 Lu1 34.2(8) 6 .
Lu5 Lu13 Lu1 124.2(7) 6 .
Lu1 Lu13 Lu1 35.5(5) 6 .
Lu14 Lu13 Lu1 60.5(12) 6 .
Lu13 Lu13 Lu1 46.0(5) 6 .
Lu9 Lu13 Lu1 11.8(3) . .
Lu11 Lu13 Lu1 100.9(8) 6 .
Lu6 Lu13 C64 82.7(10) 6 .
Lu7 Lu13 C64 97.7(9) . .
Lu10 Lu13 C64 131.4(14) . .
Lu9 Lu13 C64 129.6(11) 6 .
Lu5 Lu13 C64 84.7(9) 6 .
Lu1 Lu13 C64 134.7(9) 6 .
Lu14 Lu13 C64 125.8(13) 6 .
Lu13 Lu13 C64 127.7(5) 6 .
Lu9 Lu13 C64 143.9(9) . .
Lu11 Lu13 C64 102.5(10) 6 .
Lu1 Lu13 C64 150.5(9) . .
Lu1 Lu14 Lu9 29.7(9) . .
Lu1 Lu14 Lu6 110(2) . .
Lu9 Lu14 Lu6 80.7(16) . .
Lu1 Lu14 Lu15 61(2) . .
Lu9 Lu14 Lu15 85(2) . .
Lu6 Lu14 Lu15 134.9(18) . .
Lu1 Lu14 Lu11 147(2) . .
Lu9 Lu14 Lu11 121(2) . .
Lu6 Lu14 Lu11 41.9(10) . .
Lu15 Lu14 Lu11 121.6(18) . .
Lu1 Lu14 Lu13 72.3(17) . 6
Lu9 Lu14 Lu13 43.4(12) . 6
Lu6 Lu14 Lu13 37.7(9) . 6
Lu15 Lu14 Lu13 112.4(18) . 6
Lu11 Lu14 Lu13 77.4(16) . 6
Lu1 Lu14 Lu10 36.4(13) . .
Lu9 Lu14 Lu10 15.7(8) . .
Lu6 Lu14 Lu10 74.9(12) . .
Lu15 Lu14 Lu10 79.9(17) . .
Lu11 Lu14 Lu10 110.6(17) . .
Lu13 Lu14 Lu10 37.7(10) 6 .
Lu1 Lu14 Lu1 25.4(9) . 6
Lu9 Lu14 Lu1 41.9(11) . 6
Lu6 Lu14 Lu1 108.3(12) . 6
Lu15 Lu14 Lu1 43.4(13) . 6
Lu11 Lu14 Lu1 130.5(13) . 6
Lu13 Lu14 Lu1 73.7(12) 6 6
Lu10 Lu14 Lu1 37.3(8) . 6
Lu1 Lu14 Lu5 116(2) . .
Lu9 Lu14 Lu5 89.1(16) . .
Lu6 Lu14 Lu5 15.5(4) . .
Lu15 Lu14 Lu5 123.9(16) . .
Lu11 Lu14 Lu5 31.5(8) . .
Lu13 Lu14 Lu5 46.0(10) 6 .
Lu10 Lu14 Lu5 80.0(12) . .
Lu1 Lu14 Lu5 107.7(10) 6 .
Lu1 Lu14 Lu9 26.3(10) . 6
Lu9 Lu14 Lu9 30.9(10) . 6
Lu6 Lu14 Lu9 95.1(11) . 6
Lu15 Lu14 Lu9 56.3(13) . 6
Lu11 Lu14 Lu9 122.7(13) . 6
Lu13 Lu14 Lu9 59.9(11) 6 6
Lu10 Lu14 Lu9 23.7(7) . 6
Lu1 Lu14 Lu9 13.9(2) 6 6
Lu5 Lu14 Lu9 96.2(9) . 6
Lu1 Lu14 C84 91.8(13) . .
Lu9 Lu14 C84 82.1(12) . .
Lu6 Lu14 C84 80.5(10) . .
Lu15 Lu14 C84 139(2) . .
Lu11 Lu14 C84 98.1(14) . .
Lu13 Lu14 C84 83.1(10) 6 .
Lu10 Lu14 C84 95.5(9) . .
Lu1 Lu14 C84 116.9(10) 6 .
Lu5 Lu14 C84 94.5(10) . .
Lu9 Lu14 C84 111.3(10) 6 .
Lu1 Lu14 C72 125.4(15) . .
Lu9 Lu14 C72 117.3(14) . .
Lu6 Lu14 C72 81.3(12) . .
Lu15 Lu14 C72 142.1(17) . .
Lu11 Lu14 C72 75.2(12) . .
Lu13 Lu14 C72 104.2(14) 6 .
Lu10 Lu14 C72 129.1(11) . .
Lu1 Lu14 C72 150.7(11) 6 .
Lu5 Lu14 C72 88.8(11) . .
Lu9 Lu14 C72 147.1(10) 6 .
C84 Lu14 C72 35.7(3) . .
Lu1 Lu15 Lu1 55.9(13) 6 .
Lu1 Lu15 Lu14 32.0(9) 6 6
Lu1 Lu15 Lu14 84.8(19) . 6
Lu1 Lu15 Lu14 84.8(19) 6 .
Lu1 Lu15 Lu14 32.0(9) . .
Lu14 Lu15 Lu14 108(3) 6 .
Lu1 Lu15 Lu9 50.5(11) 6 .
Lu1 Lu15 Lu9 10.2(5) . .
Lu14 Lu15 Lu9 77.0(17) 6 .
Lu14 Lu15 Lu9 34.5(11) . .
Lu1 Lu15 Lu9 10.2(5) 6 6
Lu1 Lu15 Lu9 50.5(11) . 6
Lu14 Lu15 Lu9 34.5(11) 6 6
Lu14 Lu15 Lu9 77.0(17) . 6
Lu9 Lu15 Lu9 43.6(10) . 6
Lu1 Lu15 Lu10 31.4(8) 6 .
Lu1 Lu15 Lu10 31.4(8) . .
Lu14 Lu15 Lu10 54.5(13) 6 .
Lu14 Lu15 Lu10 54.5(13) . .
Lu9 Lu15 Lu10 22.6(5) . .
Lu9 Lu15 Lu10 22.6(5) 6 .
Lu1 Lu15 C57 113.7(19) 6 .
Lu1 Lu15 C57 108.1(17) . .
Lu14 Lu15 C57 121.8(16) 6 .
Lu14 Lu15 C57 111.8(15) . .
Lu9 Lu15 C57 117.7(15) . .
Lu9 Lu15 C57 122.5(16) 6 .
Lu10 Lu15 C57 128.6(16) . .
Lu1 Lu15 C76 79.3(15) 6 .
Lu1 Lu15 C76 77.0(14) . .
Lu14 Lu15 C76 99.3(16) 6 .
Lu14 Lu15 C76 95.4(15) . .
Lu9 Lu15 C76 85.0(12) . .
Lu9 Lu15 C76 86.8(12) 6 .
Lu10 Lu15 C76 91.5(12) . .
C57 Lu15 C76 37.3(6) . .
Lu1 Lu15 C56 130.8(19) 6 .
Lu1 Lu15 C56 93.3(10) . .
Lu14 Lu15 C56 154(2) 6 .
Lu14 Lu15 C56 82.6(10) . .
Lu9 Lu15 C56 103.2(8) . .
Lu9 Lu15 C56 134.4(16) 6 .
Lu10 Lu15 C56 123.9(11) . .
C57 Lu15 C56 34.5(5) . .
C76 Lu15 C56 54.9(7) . .
Lu1 Lu15 C58 109.3(13) 6 .
Lu1 Lu15 C58 138(2) . .
Lu14 Lu15 C58 98.3(11) 6 .
Lu14 Lu15 C58 147.6(18) . .
Lu9 Lu15 C58 144.4(17) . .
Lu9 Lu15 C58 119.4(10) 6 .
Lu10 Lu15 C58 139.2(12) . .
C57 Lu15 C58 36.0(5) . .
C76 Lu15 C58 60.6(8) . .
C56 Lu15 C58 65.9(9) . .
Lu1 Lu15 Lu13 55.2(12) 6 6
Lu1 Lu15 Lu13 28.3(10) . 6
Lu14 Lu15 Lu13 73.1(16) 6 6
Lu14 Lu15 Lu13 34.6(12) . 6
Lu9 Lu15 Lu13 19.3(7) . 6
Lu9 Lu15 Lu13 45.7(9) 6 6
Lu10 Lu15 Lu13 24.0(6) . 6
C57 Lu15 Lu13 136.2(12) . 6
C76 Lu15 Lu13 104.3(11) . 6
C56 Lu15 Lu13 115.3(7) . 6
C58 Lu15 Lu13 161.9(14) . 6
C9 C1 C10 134.1 . .
C9 C1 C2 110.4 . .
C10 C1 C2 111.5 . .
C9 C1 Lu2 107.02(6) . .
C10 C1 Lu2 67.87(8) . .
C2 C1 Lu2 74.53(8) . .
C9 C1 Lu3 91.75(8) . .
C10 C1 Lu3 61.86(8) . .
C2 C1 Lu3 102.20(9) . .
Lu2 C1 Lu3 28.36(9) . .
C9 C1 Lu8 69.74(16) . .
C10 C1 Lu8 79.31(16) . .
C2 C1 Lu8 109.59(10) . .
Lu2 C1 Lu8 44.48(13) . .
Lu3 C1 Lu8 22.01(16) . .
C9 C1 Lu12 102.1(5) . .
C10 C1 Lu12 52.0(4) . .
C2 C1 Lu12 101.2(5) . .
Lu2 C1 Lu12 27.1(5) . .
Lu3 C1 Lu12 10.8(4) . .
Lu8 C1 Lu12 32.4(4) . .
C12 C2 C1 103.2 . .
C12 C2 C3 126.8 . .
C1 C2 C3 123.3 . .
C12 C2 Lu2 64.69(6) . .
C1 C2 Lu2 73.31(7) . .
C3 C2 Lu2 103.00(7) . .
C15 C3 C4 135.3 . .
C15 C3 C2 98.4 . .
C4 C3 C2 118.3 . .
C18 C4 C3 131.2 . .
C18 C4 C5 111.4 . .
C3 C4 C5 107.1 . .
C6 C5 C9 98.8 . .
C6 C5 C4 120.0 . .
C9 C5 C4 138.0 . .
C20 C6 C5 118.9 . .
C20 C6 C7 121.7 . .
C5 C6 C7 114.2 . .
C20 C6 C9 155.7 . .
C5 C6 C9 40.7 . .
C7 C6 C9 73.8 . .
C6 C7 C8 108.5 . .
C6 C7 C23 136.3 . .
C8 C7 C23 106.5 . .
C6 C7 Lu8 100.83(14) . .
C8 C7 Lu8 57.50(14) . .
C23 C7 Lu8 77.03(15) . .
C26 C8 C7 133.2 . .
C26 C8 C9 125.8 . .
C7 C8 C9 98.5 . .
C26 C8 Lu8 70.46(19) . .
C7 C8 Lu8 92.1(2) . .
C9 C8 Lu8 96.98(17) . .
C26 C8 Lu3 61.07(9) . .
C7 C8 Lu3 112.71(7) . .
C9 C8 Lu3 87.88(9) . .
Lu8 C8 Lu3 21.46(19) . .
C26 C8 Lu4 52.65(9) . .
C7 C8 Lu4 106.89(12) . .
C9 C8 Lu4 104.44(10) . .
Lu8 C8 Lu4 18.13(18) . .
Lu3 C8 Lu4 16.77(9) . .
C1 C9 C5 122.4 . .
C1 C9 C8 109.9 . .
C5 C9 C8 118.3 . .
C1 C9 C6 155.3 . .
C5 C9 C6 40.5 . .
C8 C9 C6 78.7 . .
C1 C9 Lu8 84.54(17) . .
C5 C9 Lu8 99.67(14) . .
C8 C9 Lu8 53.47(12) . .
C6 C9 Lu8 82.63(17) . .
C1 C10 C27 110.9 . .
C1 C10 C11 104.7 . .
C27 C10 C11 133.9 . .
C1 C10 C28 142.1 . .
C27 C10 C28 34.6 . .
C11 C10 C28 100.9 . .
C1 C10 Lu12 102.5(5) . .
C27 C10 Lu12 59.8(7) . .
C11 C10 Lu12 85.1(7) . .
C28 C10 Lu12 52.5(5) . .
C1 C10 Lu2 81.93(8) . .
C27 C10 Lu2 90.69(8) . .
C11 C10 Lu2 66.10(7) . .
C28 C10 Lu2 83.56(9) . .
Lu12 C10 Lu2 32.6(6) . .
C1 C10 Lu3 90.04(10) . .
C27 C10 Lu3 59.34(10) . .
C11 C10 Lu3 93.18(10) . .
C28 C10 Lu3 60.93(10) . .
Lu12 C10 Lu3 13.4(5) . .
Lu2 C10 Lu3 31.66(10) . .
C1 C10 Lu4 94.50(9) . .
C27 C10 Lu4 45.74(7) . .
C11 C10 Lu4 104.44(8) . .
C28 C10 Lu4 51.87(9) . .
Lu12 C10 Lu4 19.6(6) . .
Lu2 C10 Lu4 45.30(9) . .
Lu3 C10 Lu4 13.66(9) . .
C12 C11 C10 111.8 . .
C12 C11 C30 124.6 . .
C10 C11 C30 115.6 . .
C12 C11 Lu2 78.13(9) . .
C10 C11 Lu2 80.52(8) . .
C30 C11 Lu2 82.88(9) . .
C12 C11 Lu12 108.4(5) . .
C10 C11 Lu12 64.4(6) . .
C30 C11 Lu12 70.2(4) . .
Lu2 C11 Lu12 30.7(5) . .
C12 C11 Lu3 101.02(9) . .
C10 C11 Lu3 58.83(8) . .
C30 C11 Lu3 80.98(8) . .
Lu2 C11 Lu3 26.76(9) . .
Lu12 C11 Lu3 11.0(4) . .
C11 C12 C2 108.8 . .
C11 C12 C13 124.4 . .
C2 C12 C13 119.2 . .
C11 C12 Lu2 68.20(8) . .
C2 C12 Lu2 84.30(8) . .
C13 C12 Lu2 89.61(8) . .
C14 C13 C12 121.7 . .
C14 C13 C32 120.5 . .
C12 C13 C32 112.5 . .
C14 C13 Lu2 103.32(7) . .
C12 C13 Lu2 59.49(6) . .
C32 C13 Lu2 83.42(7) . .
C13 C14 C35 123.8 . .
C13 C14 C15 111.4 . .
C35 C14 C15 112.6 . .
C3 C15 C14 142.4 . .
C3 C15 C16 105.9 . .
C14 C15 C16 107.2 . .
C36 C16 C15 104.6 . .
C36 C16 C17 119.6 . .
C15 C16 C17 125.6 . .
C39 C17 C18 123.8 . .
C39 C17 C16 111.9 . .
C18 C17 C16 110.1 . .
C19 C18 C4 127.7 . .
C19 C18 C17 108.4 . .
C4 C18 C17 111.2 . .
C20 C19 C18 112.8 . .
C20 C19 C41 109.2 . .
C18 C19 C41 132.5 . .
C19 C20 C6 123.9 . .
C19 C20 C21 103.4 . .
C6 C20 C21 112.0 . .
C42 C21 C20 112.6 . .
C42 C21 C22 114.1 . .
C20 C21 C22 123.4 . .
C23 C22 C45 101.7 . .
C23 C22 C21 120.7 . .
C45 C22 C21 128.2 . .
C24 C23 C7 129.2 . .
C24 C23 C22 116.9 . .
C7 C23 C22 105.0 . .
C24 C23 Lu8 70.27(16) . .
C7 C23 Lu8 73.35(16) . .
C22 C23 Lu8 103.49(13) . .
C23 C24 C46 104.5 . .
C23 C24 C25 123.0 . .
C46 C24 C25 122.7 . .
C23 C24 Lu8 85.03(19) . .
C46 C24 Lu8 96.70(14) . .
C25 C24 Lu8 61.15(16) . .
C23 C24 Lu4 104.95(10) . .
C46 C24 Lu4 94.01(11) . .
C25 C24 Lu4 46.98(9) . .
Lu8 C24 Lu4 20.09(17) . .
C26 C25 C49 126.6 . .
C26 C25 C24 111.4 . .
C49 C25 C24 115.7 . .
C26 C25 Lu4 78.77(15) . .
C49 C25 Lu4 68.79(13) . .
C24 C25 Lu4 101.31(15) . .
C26 C25 Lu8 69.77(17) . .
C49 C25 Lu8 93.0(2) . .
C24 C25 Lu8 82.0(2) . .
Lu4 C25 Lu8 26.1(2) . .
C26 C25 Lu3 64.72(8) . .
C49 C25 Lu3 79.84(9) . .
C24 C25 Lu3 104.94(8) . .
Lu4 C25 Lu3 14.09(13) . .
Lu8 C25 Lu3 23.2(2) . .
C26 C25 Lu5 100.93(9) . .
C49 C25 Lu5 59.93(10) . .
C24 C25 Lu5 86.04(10) . .
Lu4 C25 Lu5 23.49(17) . .
Lu8 C25 Lu5 35.69(19) . .
Lu3 C25 Lu5 36.84(10) . .
C26 C25 Lu12 65.9(4) . .
C49 C25 Lu12 72.5(4) . .
C24 C25 Lu12 114.8(4) . .
Lu4 C25 Lu12 16.4(5) . .
Lu8 C25 Lu12 33.6(4) . .
Lu3 C25 Lu12 10.6(4) . .
Lu5 C25 Lu12 39.5(5) . .
C8 C26 C25 116.0 . .
C8 C26 C27 113.8 . .
C25 C26 C27 117.8 . .
C8 C26 Lu8 74.6(2) . .
C25 C26 Lu8 75.25(19) . .
C27 C26 Lu8 84.6(2) . .
C8 C26 Lu4 100.00(12) . .
C25 C26 Lu4 66.42(14) . .
C27 C26 Lu4 70.51(15) . .
Lu8 C26 Lu4 25.6(2) . .
C8 C26 Lu3 90.82(10) . .
C25 C26 Lu3 85.96(10) . .
C27 C26 Lu3 58.50(8) . .
Lu8 C26 Lu3 26.5(2) . .
Lu4 C26 Lu3 19.55(11) . .
C8 C26 Lu12 100.7(4) . .
C25 C26 Lu12 87.2(5) . .
C27 C26 Lu12 48.7(5) . .
Lu8 C26 Lu12 37.6(5) . .
Lu4 C26 Lu12 23.2(5) . .
Lu3 C26 Lu12 11.6(4) . .
C28 C27 C10 105.7 . .
C28 C27 C26 128.2 . .
C10 C27 C26 124.7 . .
C28 C27 Lu12 68.7(5) . .
C10 C27 Lu12 86.3(7) . .
C26 C27 Lu12 101.2(7) . .
C28 C27 Lu3 83.18(11) . .
C10 C27 Lu3 87.63(12) . .
C26 C27 Lu3 87.67(11) . .
Lu12 C27 Lu3 15.6(5) . .
C28 C27 Lu4 79.35(12) . .
C10 C27 Lu4 109.12(12) . .
C26 C27 Lu4 74.31(12) . .
Lu12 C27 Lu4 28.5(7) . .
Lu3 C27 Lu4 21.55(10) . .
C28 C27 Lu8 102.90(19) . .
C10 C27 Lu8 98.74(16) . .
C26 C27 Lu8 61.77(16) . .
Lu12 C27 Lu8 41.3(6) . .
Lu3 C27 Lu8 26.30(18) . .
Lu4 C27 Lu8 23.88(17) . .
C28 C27 Lu2 87.35(7) . .
C10 C27 Lu2 60.47(6) . .
C26 C27 Lu2 106.42(6) . .
Lu12 C27 Lu2 27.8(6) . .
Lu3 C27 Lu2 27.52(11) . .
Lu4 C27 Lu2 49.04(12) . .
Lu8 C27 Lu2 47.13(15) . .
C27 C28 C29 130.8 . .
C27 C28 C50 112.4 . .
C29 C28 C50 101.5 . .
C27 C28 Lu12 77.2(6) . .
C29 C28 Lu12 74.3(7) . .
C50 C28 Lu12 80.7(7) . .
C27 C28 C10 39.7 . .
C29 C28 C10 93.5 . .
C50 C28 C10 145.3 . .
Lu12 C28 C10 73.5(6) . .
C27 C28 Lu3 65.88(10) . .
C29 C28 Lu3 86.60(10) . .
C50 C28 Lu3 80.81(11) . .
Lu12 C28 Lu3 12.7(7) . .
C10 C28 Lu3 68.94(10) . .
C27 C28 Lu4 70.78(12) . .
C29 C28 Lu4 97.55(10) . .
C50 C28 Lu4 61.66(13) . .
Lu12 C28 Lu4 27.2(8) . .
C10 C28 Lu4 85.60(13) . .
Lu3 C28 Lu4 20.52(10) . .
C27 C28 Lu2 69.03(6) . .
C29 C28 Lu2 69.59(6) . .
C50 C28 Lu2 102.5 . .
Lu12 C28 Lu2 21.9(7) . .
C10 C28 Lu2 53.93(6) . .
Lu3 C28 Lu2 25.38(10) . .
Lu4 C28 Lu2 45.66(12) . .
C52 C29 C28 118.7 . .
C52 C29 C30 110.2 . .
C28 C29 C30 124.5 . .
C52 C29 Lu12 87.1(6) . .
C28 C29 Lu12 66.7(8) . .
C30 C29 Lu12 92.4(7) . .
C52 C29 Lu3 92.02(8) . .
C28 C29 Lu3 62.00(9) . .
C30 C29 Lu3 92.95(10) . .
Lu12 C29 Lu3 5.5(7) . .
C52 C29 Lu2 97.62(6) . .
C28 C29 Lu2 83.41(6) . .
C30 C29 Lu2 65.06(6) . .
Lu12 C29 Lu2 27.3(7) . .
Lu3 C29 Lu2 28.17(10) . .
C52 C29 Lu4 84.58(10) . .
C28 C29 Lu4 54.43(7) . .
C30 C29 Lu4 109.41(9) . .
Lu12 C29 Lu4 17.4(8) . .
Lu3 C29 Lu4 16.57(8) . .
Lu2 C29 Lu4 44.40(10) . .
C52 C29 Lu11 59.7(4) . .
C28 C29 Lu11 80.7(4) . .
C30 C29 Lu11 104.1(3) . .
Lu12 C29 Lu11 27.6(7) . .
Lu3 C29 Lu11 32.3(4) . .
Lu2 C29 Lu11 46.9(3) . .
Lu4 C29 Lu11 28.0(4) . .
C31 C30 C29 129.2 . .
C31 C30 C11 111.5 . .
C29 C30 C11 105.4 . .
C31 C30 Lu2 84.59(7) . .
C29 C30 Lu2 84.42(8) . .
C11 C30 Lu2 60.50(7) . .
C31 C30 Lu12 103.4(6) . .
C29 C30 Lu12 53.8(5) . .
C11 C30 Lu12 75.6(4) . .
Lu2 C30 Lu12 30.6(5) . .
C30 C31 C32 126.2 . .
C30 C31 C54 117.4 . .
C32 C31 C54 110.3 . .
C30 C31 Lu2 68.19(7) . .
C32 C31 Lu2 82.35(8) . .
C54 C31 Lu2 98.04(6) . .
C13 C32 C33 122.5 . .
C13 C32 C31 119.9 . .
C33 C32 C31 103.7 . .
C13 C32 Lu2 67.34(7) . .
C33 C32 Lu2 102.5 . .
C31 C32 Lu2 66.93(7) . .
C32 C33 C55 111.9 . .
C32 C33 C34 109.6 . .
C55 C33 C34 125.7 . .
C35 C34 C58 120.7 . .
C35 C34 C33 124.1 . .
C58 C34 C33 102.6 . .
C34 C35 C14 118.4 . .
C34 C35 C36 129.3 . .
C14 C35 C36 101.7 . .
C37 C36 C16 130.9 . .
C37 C36 C35 111.4 . .
C16 C36 C35 113.3 . .
C36 C37 C59 123.2 . .
C36 C37 C38 106.9 . .
C59 C37 C38 117.9 . .
C39 C38 C37 140.6 . .
C39 C38 C61 115.5 . .
C37 C38 C61 98.0 . .
C38 C39 C17 109.3 . .
C38 C39 C40 121.1 . .
C17 C39 C40 121.1 . .
C63 C40 C41 118.0 . .
C63 C40 C39 120.8 . .
C41 C40 C39 115.2 . .
C63 C40 Lu13 54.5(3) . .
C41 C40 Lu13 93.3(4) . .
C39 C40 Lu13 99.4(3) . .
C42 C41 C40 131.1 . .
C42 C41 C19 103.7 . .
C40 C41 C19 118.0 . .
C41 C42 C43 124.6 . .
C41 C42 C21 110.9 . .
C43 C42 C21 116.0 . .
C42 C43 C44 131.6 . .
C42 C43 C64 107.5 . .
C44 C43 C64 104.8 . .
C45 C44 C66 112.9 . .
C45 C44 C43 118.7 . .
C66 C44 C43 121.5 . .
C45 C44 Lu7 99.33(11) . .
C66 C44 Lu7 55.65(11) . .
C43 C44 Lu7 89.81(8) . .
C46 C45 C44 133.1 . .
C46 C45 C22 105.4 . .
C44 C45 C22 109.8 . .
C45 C46 C47 119.5 . .
C45 C46 C24 111.5 . .
C47 C46 C24 119.2 . .
C67 C47 C46 120.1 . .
C67 C47 C48 116.1 . .
C46 C47 C48 119.6 . .
C67 C47 Lu5 87.94(12) . .
C46 C47 Lu5 96.71(13) . .
C48 C47 Lu5 64.41(11) . .
C67 C47 Lu6 73.59(18) . .
C46 C47 Lu6 109.11(13) . .
C48 C47 Lu6 67.32(17) . .
Lu5 C47 Lu6 15.67(11) . .
C49 C48 C70 125.6 . .
C49 C48 C47 118.7 . .
C70 C48 C47 99.2 . .
C49 C48 Lu5 79.25(13) . .
C70 C48 Lu5 72.99(14) . .
C47 C48 Lu5 76.67(12) . .
C49 C48 Lu6 92.77(16) . .
C70 C48 Lu6 56.87(15) . .
C47 C48 Lu6 77.90(17) . .
Lu5 C48 Lu6 16.51(11) . .
C49 C48 Lu4 52.22(10) . .
C70 C48 Lu4 92.65(8) . .
C47 C48 Lu4 91.32(12) . .
Lu5 C48 Lu4 27.05(14) . .
Lu6 C48 Lu4 41.76(17) . .
C49 C48 Lu11 73.1(4) . .
C70 C48 Lu11 64.1(4) . .
C47 C48 Lu11 97.3(3) . .
Lu5 C48 Lu11 21.2(3) . .
Lu6 C48 Lu11 22.7(4) . .
Lu4 C48 Lu11 28.6(4) . .
C50 C49 C48 122.3 . .
C50 C49 C25 104.9 . .
C48 C49 C25 122.2 . .
C50 C49 Lu4 70.62(15) . .
C48 C49 Lu4 95.40(15) . .
C25 C49 Lu4 69.11(12) . .
C50 C49 Lu5 87.04(11) . .
C48 C49 Lu5 65.54(11) . .
C25 C49 Lu5 87.46(13) . .
Lu4 C49 Lu5 29.88(17) . .
C50 C49 Lu8 85.05(16) . .
C48 C49 Lu8 96.62(12) . .
C25 C49 Lu8 53.65(14) . .
Lu4 C49 Lu8 17.81(17) . .
Lu5 C49 Lu8 36.23(15) . .
C50 C49 Lu11 64.4(3) . .
C48 C49 Lu11 77.4(4) . .
C25 C49 Lu11 97.4(4) . .
Lu4 C49 Lu11 28.5(4) . .
Lu5 C49 Lu11 23.1(3) . .
Lu8 C49 Lu11 44.2(4) . .
C50 C49 Lu3 63.44(8) . .
C48 C49 Lu3 103.01(6) . .
C25 C49 Lu3 68.42(8) . .
Lu4 C49 Lu3 8.50(15) . .
Lu5 C49 Lu3 37.56(11) . .
Lu8 C49 Lu3 22.30(16) . .
Lu11 C49 Lu3 31.4(4) . .
C50 C49 Lu12 52.7(4) . .
C48 C49 Lu12 105.3(5) . .
C25 C49 Lu12 76.9(4) . .
Lu4 C49 Lu12 18.0(4) . .
Lu5 C49 Lu12 42.0(5) . .
Lu8 C49 Lu12 33.6(4) . .
Lu11 C49 Lu12 28.7(6) . .
Lu3 C49 Lu12 11.3(4) . .
C49 C50 C51 114.2 . .
C49 C50 C28 128.6 . .
C51 C50 C28 106.3 . .
C49 C50 Lu4 72.50(15) . .
C51 C50 Lu4 91.03(11) . .
C28 C50 Lu4 76.54(16) . .
C49 C50 Lu12 99.9(6) . .
C51 C50 Lu12 80.4(6) . .
C28 C50 Lu12 56.6(6) . .
Lu4 C50 Lu12 27.5(6) . .
C49 C50 Lu11 87.1(4) . .
C51 C50 Lu11 58.1(4) . .
C28 C50 Lu11 88.5(4) . .
Lu4 C50 Lu11 33.0(4) . .
Lu12 C50 Lu11 33.4(7) . .
C49 C50 Lu3 88.68(9) . .
C51 C50 Lu3 88.71(8) . .
C28 C50 Lu3 61.30(8) . .
Lu4 C50 Lu3 16.90(14) . .
Lu12 C50 Lu3 12.0(6) . .
Lu11 C50 Lu3 35.1(4) . .
C49 C50 Lu5 63.71(10) . .
C51 C50 Lu5 75.05(12) . .
C28 C50 Lu5 99.76(10) . .
Lu4 C50 Lu5 25.23(16) . .
Lu12 C50 Lu5 44.4(6) . .
Lu11 C50 Lu5 23.8(4) . .
Lu3 C50 Lu5 38.52(10) . .
C71 C51 C50 126.3 . .
C71 C51 C52 121.4 . .
C50 C51 C52 103.2 . .
C71 C51 Lu11 71.4(5) . .
C50 C51 Lu11 87.2(6) . .
C52 C51 Lu11 83.2(5) . .
C71 C51 Lu12 105.3(5) . .
C50 C51 Lu12 65.2(6) . .
C52 C51 Lu12 66.2(6) . .
Lu11 C51 Lu12 34.0(7) . .
C71 C51 Lu4 94.04(12) . .
C50 C51 Lu4 54.86(8) . .
C52 C51 Lu4 90.35(12) . .
Lu11 C51 Lu4 32.4(6) . .
Lu12 C51 Lu4 24.2(6) . .
C71 C51 Lu5 67.69(11) . .
C50 C51 Lu5 74.41(11) . .
C52 C51 Lu5 103.59(9) . .
Lu11 C51 Lu5 22.1(5) . .
Lu12 C51 Lu5 43.2(5) . .
Lu4 C51 Lu5 26.36(14) . .
C71 C51 Lu6 55.19(12) . .
C50 C51 Lu6 89.65(16) . .
C52 C51 Lu6 101.94(12) . .
Lu11 C51 Lu6 20.0(5) . .
Lu12 C51 Lu6 51.3(5) . .
Lu4 C51 Lu6 40.05(17) . .
Lu5 C51 Lu6 15.32(12) . .
C71 C51 Lu3 100.95(6) . .
C50 C51 Lu3 61.58(7) . .
C52 C51 Lu3 74.69(8) . .
Lu11 C51 Lu3 30.9(6) . .
Lu12 C51 Lu3 8.5(6) . .
Lu4 C51 Lu3 15.71(10) . .
Lu5 C51 Lu3 36.00(10) . .
Lu6 C51 Lu3 45.91(12) . .
C53 C52 C29 132.9 . .
C53 C52 C51 109.4 . .
C29 C52 C51 110.0 . .
C53 C52 Lu12 104.5(7) . .
C29 C52 Lu12 60.6(6) . .
C51 C52 Lu12 78.0(6) . .
C53 C52 Lu11 84.2(5) . .
C29 C52 Lu11 94.2(5) . .
C51 C52 Lu11 59.6(4) . .
Lu12 C52 Lu11 33.8(7) . .
C53 C52 Lu3 105.02(7) . .
C29 C52 Lu3 62.31(6) . .
C51 C52 Lu3 75.25(9) . .
Lu12 C52 Lu3 2.7(6) . .
Lu11 C52 Lu3 31.9(5) . .
C52 C53 C54 120.2 . .
C52 C53 C73 134.2 . .
C54 C53 C73 96.0 . .
C52 C53 Lu11 67.9(5) . .
C54 C53 Lu11 106.5(3) . .
C73 C53 Lu11 75.9(5) . .
C52 C53 Lu12 51.1(5) . .
C54 C53 Lu12 94.7(5) . .
C73 C53 Lu12 103.0(5) . .
Lu11 C53 Lu12 28.7(6) . .
C55 C54 C53 133.0 . .
C55 C54 C31 106.6 . .
C53 C54 C31 109.2 . .
C56 C55 C54 108.0 . .
C56 C55 C33 133.3 . .
C54 C55 C33 107.3 . .
C56 C55 Lu15 62.1(6) . .
C54 C55 Lu15 97.8(6) . .
C33 C55 Lu15 83.7(5) . .
C74 C56 C55 136.0 . .
C74 C56 C57 121.7 . .
C55 C56 C57 97.6 . .
C74 C56 Lu15 88.7(6) . .
C55 C56 Lu15 91.1(7) . .
C57 C56 Lu15 65.3(5) . .
C74 C56 Lu14 57.5(4) . .
C55 C56 Lu14 104.1(4) . .
C57 C56 Lu14 94.8(6) . .
Lu15 C56 Lu14 33.9(7) . .
C74 C56 Lu1 61.20(9) . .
C55 C56 Lu1 113.34(8) . .
C57 C56 Lu1 80.07(10) . .
Lu15 C56 Lu1 27.8(7) . .
Lu14 C56 Lu1 16.5(6) . .
C56 C57 C76 100.2 . .
C56 C57 C58 136.6 . .
C76 C57 C58 111.3 . .
C56 C57 Lu15 80.21(18) . .
C76 C57 Lu15 74.6(8) . .
C58 C57 Lu15 80.4(4) . .
C34 C58 C59 105.4 . .
C34 C58 C57 120.3 . .
C59 C58 C57 124.9 . .
C34 C58 Lu15 93.6(7) . .
C59 C58 Lu15 85.8(4) . .
C57 C58 Lu15 63.6(5) . .
C37 C59 C58 127.6 . .
C37 C59 C60 102.4 . .
C58 C59 C60 117.6 . .
C37 C59 Lu15 99.0(6) . .
C58 C59 Lu15 63.1(6) . .
C60 C59 Lu15 75.8(6) . .
C77 C60 C61 126.1 . .
C77 C60 C59 120.4 . .
C61 C60 C59 107.6 . .
C77 C60 Lu15 70.0(5) . .
C61 C60 Lu15 104.3(6) . .
C59 C60 Lu15 73.7(6) . .
C62 C61 C60 105.9 . .
C62 C61 C38 124.8 . .
C60 C61 C38 112.8 . .
C79 C62 C61 141.1 . .
C79 C62 C63 102.8 . .
C61 C62 C63 111.2 . .
C79 C62 Lu13 68.8(5) . .
C61 C62 Lu13 105.3(4) . .
C63 C62 Lu13 70.1(5) . .
C79 C62 Lu10 55.4(3) . .
C61 C62 Lu10 104.4(4) . .
C63 C62 Lu10 91.3(5) . .
Lu13 C62 Lu10 22.3(6) . .
C64 C63 C40 115.0 . .
C64 C63 C62 112.3 . .
C40 C63 C62 124.4 . .
C64 C63 Lu13 70.2(4) . .
C40 C63 Lu13 98.2(4) . .
C62 C63 Lu13 72.1(5) . .
C63 C64 C65 137.7 . .
C63 C64 C43 123.8 . .
C65 C64 C43 90.5 . .
C63 C64 Lu13 77.1(5) . .
C65 C64 Lu13 74.8(5) . .
C43 C64 Lu13 96.7(5) . .
C63 C64 Lu7 100.23(12) . .
C65 C64 Lu7 56.81(10) . .
C43 C64 Lu7 82.35(15) . .
Lu13 C64 Lu7 23.2(5) . .
C80 C65 C64 113.0 . .
C80 C65 C66 105.4 . .
C64 C65 C66 127.6 . .
C80 C65 Lu7 74.55(17) . .
C64 C65 Lu7 90.00(10) . .
C66 C65 Lu7 67.12(14) . .
C80 C65 Lu13 70.8(5) . .
C64 C65 Lu13 69.0(5) . .
C66 C65 Lu13 92.9(4) . .
Lu7 C65 Lu13 26.3(4) . .
C80 C65 Lu10 51.7(3) . .
C64 C65 Lu10 90.74(15) . .
C66 C65 Lu10 86.2(3) . .
Lu7 C65 Lu10 25.1(4) . .
Lu13 C65 Lu10 23.4(5) . .
C44 C66 C65 92.3 . .
C44 C66 C67 121.0 . .
C65 C66 C67 137.5 . .
C44 C66 Lu7 90.80(15) . .
C65 C66 Lu7 71.52(12) . .
C67 C66 Lu7 81.66(9) . .
C44 C66 Lu13 87.0(4) . .
C65 C66 Lu13 54.9(3) . .
C67 C66 Lu13 98.1(4) . .
Lu7 C66 Lu13 17.3(3) . .
C47 C67 C68 140.7 . .
C47 C67 C66 112.8 . .
C68 C67 C66 92.6 . .
C47 C67 Lu7 96.80(14) . .
C68 C67 Lu7 69.89(15) . .
C66 C67 Lu7 59.76(10) . .
C47 C67 Lu6 76.8(2) . .
C68 C67 Lu6 68.29(18) . .
C66 C67 Lu6 103.08(15) . .
Lu7 C67 Lu6 43.44(16) . .
C47 C67 Lu5 62.27(10) . .
C68 C67 Lu5 83.99(11) . .
C66 C67 Lu5 102.44(10) . .
Lu7 C67 Lu5 46.65(11) . .
Lu6 C67 Lu5 15.72(14) . .
C69 C68 C81 109.8 . .
C69 C68 C67 101.3 . .
C81 C68 C67 141.9 . .
C69 C68 Lu7 102.80(11) . .
C81 C68 Lu7 77.55(14) . .
C67 C68 Lu7 74.46(16) . .
C69 C68 Lu6 57.96(15) . .
C81 C68 Lu6 99.52(18) . .
C67 C68 Lu6 78.53(18) . .
Lu7 C68 Lu6 45.46(16) . .
C69 C68 Lu10 91.7(3) . .
C81 C68 Lu10 56.9(3) . .
C67 C68 Lu10 101.7(5) . .
Lu7 C68 Lu10 28.0(5) . .
Lu6 C68 Lu10 46.4(3) . .
C69 C68 Lu9 73.3(2) . .
C81 C68 Lu9 61.7(2) . .
C67 C68 Lu9 109.2(2) . .
Lu7 C68 Lu9 42.1(2) . .
Lu6 C68 Lu9 37.8(3) . .
Lu10 C68 Lu9 18.9(4) . .
C68 C69 C70 123.0 . .
C68 C69 C84 122.8 . .
C70 C69 C84 109.3 . .
C68 C69 Lu6 89.1(2) . .
C70 C69 Lu6 70.7(2) . .
C84 C69 Lu6 87.5(2) . .
C68 C69 Lu9 75.96(17) . .
C70 C69 Lu9 109.6(2) . .
C84 C69 Lu9 65.64(18) . .
Lu6 C69 Lu9 40.1(3) . .
C68 C69 Lu5 89.09(10) . .
C70 C69 Lu5 60.95(9) . .
C84 C69 Lu5 97.85(10) . .
Lu6 C69 Lu5 12.3(2) . .
Lu9 C69 Lu5 51.7(2) . .
C68 C69 Lu14 96.7(5) . .
C70 C69 Lu14 93.2(6) . .
C84 C69 Lu14 56.6(4) . .
Lu6 C69 Lu14 32.9(5) . .
Lu9 C69 Lu14 21.7(5) . .
Lu5 C69 Lu14 45.0(5) . .
C68 C69 Lu1 83.29(11) . .
C70 C69 Lu1 108.69(8) . .
C84 C69 Lu1 57.97(10) . .
Lu6 C69 Lu1 42.1(2) . .
Lu9 C69 Lu1 8.09(19) . .
Lu5 C69 Lu1 54.24(10) . .
Lu14 C69 Lu1 16.6(5) . .
C68 C69 Lu11 106.9(3) . .
C70 C69 Lu11 62.0(4) . .
C84 C69 Lu11 77.2(4) . .
Lu6 C69 Lu11 17.8(3) . .
Lu9 C69 Lu11 48.1(4) . .
Lu5 C69 Lu11 22.1(4) . .
Lu14 C69 Lu11 32.0(7) . .
Lu1 C69 Lu11 46.7(4) . .
C69 C70 C71 106.0 . .
C69 C70 C48 135.0 . .
C71 C70 C48 105.5 . .
C69 C70 Lu6 70.5(2) . .
C71 C70 Lu6 78.56(19) . .
C48 C70 Lu6 85.3(2) . .
C69 C70 Lu5 87.07(12) . .
C71 C70 Lu5 80.80(12) . .
C48 C70 Lu5 67.22(12) . .
Lu6 C70 Lu5 18.43(19) . .
C69 C70 Lu11 88.8(4) . .
C71 C70 Lu11 56.3(4) . .
C48 C70 Lu11 82.6(5) . .
Lu6 C70 Lu11 24.7(4) . .
Lu5 C70 Lu11 25.2(4) . .
C51 C71 C72 119.3 . .
C51 C71 C70 125.3 . .
C72 C71 C70 107.8 . .
C51 C71 Lu11 70.7(5) . .
C72 C71 Lu11 83.3(6) . .
C70 C71 Lu11 89.8(5) . .
C51 C71 Lu6 95.52(19) . .
C72 C71 Lu6 81.6(2) . .
C70 C71 Lu6 64.23(14) . .
Lu11 C71 Lu6 28.0(5) . .
C51 C71 Lu5 82.03(11) . .
C72 C71 Lu5 97.03(11) . .
C70 C71 Lu5 65.34(10) . .
Lu11 C71 Lu5 25.3(5) . .
Lu6 C71 Lu5 16.85(17) . .
C51 C71 Lu14 98.2(4) . .
C72 C71 Lu14 52.8(4) . .
C70 C71 Lu14 88.5(4) . .
Lu11 C71 Lu14 33.0(7) . .
Lu6 C71 Lu14 31.6(5) . .
Lu5 C71 Lu14 44.8(5) . .
C73 C72 C71 123.5 . .
C73 C72 C84 120.1 . .
C71 C72 C84 110.0 . .
C73 C72 Lu14 75.7(6) . .
C71 C72 Lu14 98.0(7) . .
C84 C72 Lu14 72.0(5) . .
C73 C72 Lu11 86.9(4) . .
C71 C72 Lu11 61.6(4) . .
C84 C72 Lu11 97.3(4) . .
Lu14 C72 Lu11 38.7(8) . .
C73 C72 Lu6 105.33(12) . .
C71 C72 Lu6 65.24(19) . .
C84 C72 Lu6 73.03(19) . .
Lu14 C72 Lu6 35.6(7) . .
Lu11 C72 Lu6 25.4(4) . .
C73 C72 Lu1 79.89(11) . .
C71 C72 Lu1 106.77(8) . .
C84 C72 Lu1 59.54(9) . .
Lu14 C72 Lu1 13.7(6) . .
Lu11 C72 Lu1 51.0(4) . .
Lu6 C72 Lu1 41.68(19) . .
C73 C72 Lu9 89.75(13) . .
C71 C72 Lu9 99.91(18) . .
C84 C72 Lu9 54.34(16) . .
Lu14 C72 Lu9 18.1(5) . .
Lu11 C72 Lu9 49.2(4) . .
Lu6 C72 Lu9 34.9(3) . .
Lu1 C72 Lu9 10.01(13) . .
C72 C73 C74 108.0 . .
C72 C73 C53 110.9 . .
C74 C73 C53 135.5 . .
C72 C73 Lu14 71.1(6) . .
C74 C73 Lu14 73.2(7) . .
C53 C73 Lu14 99.8(5) . .
C72 C73 Lu11 63.8(4) . .
C74 C73 Lu11 108.3(4) . .
C53 C73 Lu11 71.8(4) . .
Lu14 C73 Lu11 35.4(8) . .
C72 C73 Lu1 73.60(10) . .
C74 C73 Lu1 60.87(8) . .
C53 C73 Lu1 111.10(7) . .
Lu14 C73 Lu1 12.9(7) . .
Lu11 C73 Lu1 48.2(4) . .
C56 C74 C73 110.8 . .
C56 C74 C75 100.9 . .
C73 C74 C75 137.4 . .
C56 C74 Lu14 96.1(6) . .
C73 C74 Lu14 73.1(7) . .
C75 C74 Lu14 76.0(6) . .
C56 C74 Lu1 93.74(11) . .
C73 C74 Lu1 91.40(10) . .
C75 C74 Lu1 58.09(9) . .
Lu14 C74 Lu1 18.8(7) . .
C56 C74 Lu15 64.7(7) . .
C73 C74 Lu15 97.4(6) . .
C75 C74 Lu15 70.9(6) . .
Lu14 C74 Lu15 34.3(9) . .
Lu1 C74 Lu15 29.3(7) . .
C56 C74 Lu9 100.94(18) . .
C73 C74 Lu9 88.0(2) . .
C75 C74 Lu9 57.88(19) . .
Lu14 C74 Lu9 18.3(6) . .
Lu1 C74 Lu9 7.3(2) . .
Lu15 C74 Lu9 36.4(7) . .
C74 C75 C83 112.7 . .
C74 C75 C76 116.5 . .
C83 C75 C76 121.4 . .
C74 C75 Lu1 89.22(13) . .
C83 C75 Lu1 66.68(13) . .
C76 C75 Lu1 84.06(13) . .
C74 C75 Lu14 70.3(6) . .
C83 C75 Lu14 70.8(5) . .
C76 C75 Lu14 97.8(6) . .
Lu1 C75 Lu14 19.8(6) . .
C74 C75 Lu9 94.0(2) . .
C83 C75 Lu9 56.92(18) . .
C76 C75 Lu9 89.6(3) . .
Lu1 C75 Lu9 9.8(2) . .
Lu14 C75 Lu9 23.8(6) . .
C74 C75 Lu15 79.6(5) . .
C83 C75 Lu15 97.3(7) . .
C76 C75 Lu15 63.8(5) . .
Lu1 C75 Lu15 30.8(8) . .
Lu14 C75 Lu15 35.4(8) . .
Lu9 C75 Lu15 40.4(7) . .
C77 C76 C75 124.1 . .
C77 C76 C57 126.7 . .
C75 C76 C57 100.4 . .
C77 C76 Lu15 87.5(5) . .
C75 C76 Lu15 83.8(3) . .
C57 C76 Lu15 68.1(8) . .
C77 C76 Lu1 84.01(12) . .
C75 C76 Lu1 60.78(11) . .
C57 C76 Lu1 95.48(11) . .
Lu15 C76 Lu1 32.4(7) . .
C77 C76 Lu9 79.54(19) . .
C75 C76 Lu9 60.3(2) . .
C57 C76 Lu9 102.54(14) . .
Lu15 C76 Lu9 38.4(7) . .
Lu1 C76 Lu9 7.07(19) . .
C78 C77 C76 117.3 . .
C78 C77 C60 111.0 . .
C76 C77 C60 118.6 . .
C78 C77 Lu1 69.75(11) . .
C76 C77 Lu1 64.55(11) . .
C60 C77 Lu1 102.07(9) . .
C78 C77 Lu15 94.8(7) . .
C76 C77 Lu15 61.0(5) . .
C60 C77 Lu15 79.9(3) . .
Lu1 C77 Lu15 28.9(6) . .
C77 C78 C82 112.9 . .
C77 C78 C79 135.3 . .
C82 C78 C79 107.4 . .
C77 C78 Lu10 102.2(6) . .
C82 C78 Lu10 72.49(16) . .
C79 C78 Lu10 71.8(5) . .
C77 C78 Lu9 91.54(14) . .
C82 C78 Lu9 61.9(2) . .
C79 C78 Lu9 90.61(17) . .
Lu10 C78 Lu9 19.1(4) . .
C77 C78 Lu1 80.47(12) . .
C82 C78 Lu1 65.69(10) . .
C79 C78 Lu1 99.56(11) . .
Lu10 C78 Lu1 27.9(5) . .
Lu9 C78 Lu1 11.18(13) . .
C77 C78 Lu13 105.4(3) . .
C82 C78 Lu13 91.9(4) . .
C79 C78 Lu13 53.8(3) . .
Lu10 C78 Lu13 22.4(4) . .
Lu9 C78 Lu13 40.7(4) . .
Lu1 C78 Lu13 47.1(3) . .
C62 C79 C80 140.4 . .
C62 C79 C78 100.5 . .
C80 C79 C78 105.5 . .
C62 C79 Lu13 77.5(5) . .
C80 C79 Lu13 71.2(5) . .
C78 C79 Lu13 94.5(4) . .
C62 C79 Lu10 96.3(3) . .
C80 C79 Lu10 65.4(5) . .
C78 C79 Lu10 71.3(6) . .
Lu13 C79 Lu10 27.5(5) . .
C62 C79 Lu7 97.19(9) . .
C80 C79 Lu7 51.49(10) . .
C78 C79 Lu7 95.47(11) . .
Lu13 C79 Lu7 20.2(5) . .
Lu10 C79 Lu7 24.7(6) . .
C65 C80 C81 135.6 . .
C65 C80 C79 109.2 . .
C81 C80 C79 109.7 . .
C65 C80 Lu10 101.0(6) . .
C81 C80 Lu10 68.2(2) . .
C79 C80 Lu10 77.1(4) . .
C65 C80 Lu7 71.80(15) . .
C81 C80 Lu7 82.67(11) . .
C79 C80 Lu7 97.55(13) . .
Lu10 C80 Lu7 31.5(6) . .
C65 C80 Lu13 77.1(5) . .
C81 C80 Lu13 96.1(5) . .
C79 C80 Lu13 71.2(5) . .
Lu10 C80 Lu13 28.5(5) . .
Lu7 C80 Lu13 26.8(5) . .
C65 C80 Lu9 111.63(19) . .
C81 C80 Lu9 54.7(2) . .
C79 C80 Lu9 82.1(2) . .
Lu10 C80 Lu9 13.6(3) . .
Lu7 C80 Lu9 39.9(2) . .
Lu13 C80 Lu9 42.0(5) . .
C68 C81 C82 141.7 . .
C68 C81 C80 105.5 . .
C82 C81 C80 105.4 . .
C68 C81 Lu10 88.9(5) . .
C82 C81 Lu10 79.3(7) . .
C80 C81 Lu10 72.7(4) . .
C68 C81 Lu9 85.0(3) . .
C82 C81 Lu9 70.8(2) . .
C80 C81 Lu9 94.2(2) . .
Lu10 C81 Lu9 21.6(5) . .
C68 C81 Lu7 68.55(11) . .
C82 C81 Lu7 107.79(13) . .
C80 C81 Lu7 62.20(9) . .
Lu10 C81 Lu7 28.6(7) . .
Lu9 C81 Lu7 43.8(2) . .
C68 C81 Lu1 91.16(9) . .
C82 C81 Lu1 62.91(9) . .
C80 C81 Lu1 97.40(11) . .
Lu10 C81 Lu1 26.4(5) . .
Lu9 C81 Lu1 8.0(2) . .
Lu7 C81 Lu1 51.16(14) . .
C68 C81 Lu13 90.1(4) . .
C82 C81 Lu13 90.7(4) . .
C80 C81 Lu13 53.2(3) . .
Lu10 C81 Lu13 20.1(5) . .
Lu9 C81 Lu13 41.6(4) . .
Lu7 C81 Lu13 21.5(4) . .
Lu1 C81 Lu13 46.4(3) . .
C78 C82 C83 130.8 . .
C78 C82 C81 110.5 . .
C83 C82 C81 95.0 . .
C78 C82 Lu9 84.7(3) . .
C83 C82 Lu9 63.3(2) . .
C81 C82 Lu9 72.24(18) . .
C78 C82 Lu10 72.3(2) . .
C83 C82 Lu10 83.8(3) . .
C81 C82 Lu10 63.3(6) . .
Lu9 C82 Lu10 21.0(4) . .
C78 C82 Lu1 81.41(12) . .
C83 C82 Lu1 59.36(12) . .
C81 C82 Lu1 84.26(12) . .
Lu9 C82 Lu1 12.10(16) . .
Lu10 C82 Lu1 29.6(5) . .
C75 C83 C82 107.4 . .
C75 C83 C84 111.2 . .
C82 C83 C84 136.4 . .
C75 C83 Lu1 74.73(14) . .
C82 C83 Lu1 84.08(14) . .
C84 C83 Lu1 87.30(13) . .
C75 C83 Lu9 88.65(18) . .
C82 C83 Lu9 78.8(3) . .
C84 C83 Lu9 82.7(3) . .
Lu1 C83 Lu9 13.95(17) . .
C75 C83 Lu14 75.1(6) . .
C82 C83 Lu14 103.1(6) . .
C84 C83 Lu14 69.2(7) . .
Lu1 C83 Lu14 20.1(6) . .
Lu9 C83 Lu14 25.3(6) . .
C75 C83 Lu10 97.6(5) . .
C82 C83 Lu10 63.4(2) . .
C84 C83 Lu10 91.9(3) . .
Lu1 C83 Lu10 26.8(4) . .
Lu9 C83 Lu10 16.1(3) . .
Lu14 C83 Lu10 41.3(6) . .
C72 C84 C69 106.1 . .
C72 C84 C83 128.2 . .
C69 C84 C83 114.1 . .
C72 C84 Lu14 72.2(6) . .
C69 C84 Lu14 92.0(6) . .
C83 C84 Lu14 75.0(7) . .
C72 C84 Lu9 96.87(19) . .
C69 C84 Lu9 81.10(18) . .
C83 C84 Lu9 60.4(2) . .
Lu14 C84 Lu9 25.0(6) . .
C72 C84 Lu1 90.94(11) . .
C69 C84 Lu1 92.53(12) . .
C83 C84 Lu1 57.10(9) . .
Lu14 C84 Lu1 19.6(7) . .
Lu9 C84 Lu1 11.79(14) . .
C72 C84 Lu6 74.73(18) . .
C69 C84 Lu6 58.05(14) . .
C83 C84 Lu6 99.91(19) . .
Lu14 C84 Lu6 35.9(7) . .
Lu9 C84 Lu6 39.7(3) . .
Lu1 C84 Lu6 45.87(17) . .
N1A Ni1A N3A 177.76(18) . .
N1A Ni1A N2A 89.97(8) . 6
N3A Ni1A N2A 89.98(8) . 6
N1A Ni1A N2A 89.97(8) . .
N3A Ni1A N2A 89.98(8) . .
N2A Ni1A N2A 177.34(19) 6 .
C13A N2A C6A 104.3(3) . .
C13A N2A Ni1A 127.8(2) . .
C6A N2A Ni1A 127.9(2) . .
C3A C2A C1A 112.7(4) . .
C15A N3A C15A 104.3(4) . 6
C15A N3A Ni1A 127.8(2) . .
C15A N3A Ni1A 127.8(2) 6 .
C5A C4A N1A 125.3(3) . .
C5A C4A C3A 123.7(3) . .
N1A C4A C3A 111.0(3) . .
C4A C5A C6A 124.4(4) . .
C5A C6A N2A 124.6(4) . .
C5A C6A C7A 124.1(4) . .
N2A C6A C7A 111.3(3) . .
C10A C7A C6A 106.4(3) . .
C10A C7A C8A 129.3(4) . .
C6A C7A C8A 124.3(4) . .
C7A C8A C9A 112.6(4) . .
C7A C10A C13A 106.6(3) . .
C7A C10A C11A 129.0(4) . .
C13A C10A C11A 124.4(4) . .
C10A C11A C12A 113.2(4) . .
C14A C13A N2A 124.6(3) . .
C14A C13A C10A 123.9(4) . .
N2A C13A C10A 111.5(3) . .
C15A C14A C13A 124.5(4) . .
C14A C15A N3A 125.3(3) . .
C14A C15A C16A 123.4(3) . .
N3A C15A C16A 111.3(3) . .
C16A C16A C15A 106.5(2) 6 .
C16A C16A C17A 128.8(2) 6 .
C15A C16A C17A 124.5(4) . .
C16A C17A C18A 112.0(3) . .
C3A C3A C4A 106.8(2) 6 .
C3A C3A C2A 128.9(2) 6 .
C4A C3A C2A 124.1(4) . .
C4A N1A C4A 104.3(4) 6 .
C4A N1A Ni1A 127.8(2) 6 .
C4A N1A Ni1A 127.8(2) . .
C2B C1B C6B 121.5(9) . .
C3B C2B C1B 119.6(8) . .
C2B C3B C4B 120.0(7) . .
C5B C4B C3B 121.3(7) . .
C4B C5B C6B 119.1(8) . .
C5B C6B C1B 118.6(8) . .

loop_
_geom_bond_atom_site_label_1
_geom_bond_atom_site_label_2
_geom_bond_distance
_geom_bond_site_symmetry_2
Lu1 Lu9 0.513(6) .
Lu1 Lu14 0.84(3) .
Lu1 Lu10 1.24(2) .
Lu1 Lu1 1.301(7) 6
Lu1 Lu15 1.39(3) .
Lu1 Lu9 1.420(8) 6
Lu1 Lu13 1.614(17) 6
Lu1 Lu6 1.978(9) .
Lu1 Lu14 2.01(3) 6
Lu1 C83 2.106(4) .
Lu1 C75 2.212(4) .
Lu1 Lu13 2.218(18) .
Lu2 Lu2 1.234(4) 6
Lu2 Lu3 1.333(4) .
Lu2 Lu12 1.36(2) .
Lu2 Lu8 2.126(7) .
Lu2 Lu4 2.148(5) .
Lu2 C11 2.246(2) .
Lu2 Lu3 2.253(4) 6
Lu2 Lu11 2.273(17) .
Lu2 C12 2.367(3) .
Lu2 C10 2.423(3) .
Lu2 Lu12 2.48(2) 6
Lu2 C30 2.561(3) .
Lu3 Lu12 0.573(19) .
Lu3 Lu4 0.832(4) .
Lu3 Lu8 1.109(8) .
Lu3 Lu11 1.56(2) .
Lu3 Lu5 1.779(5) .
Lu3 C27 2.120(3) .
Lu3 Lu2 2.253(4) 6
Lu3 Lu6 2.276(7) .
Lu3 C28 2.307(4) .
Lu3 Lu8 2.393(7) 6
Lu3 C10 2.463(3) .
Lu4 Lu8 1.008(8) .
Lu4 Lu12 1.08(3) .
Lu4 Lu5 1.241(6) .
Lu4 Lu11 1.40(2) .
Lu4 Lu6 1.898(9) .
Lu4 C50 2.133(5) .
Lu4 C49 2.157(4) .
Lu4 C25 2.161(4) .
Lu4 C27 2.265(5) .
Lu4 C26 2.313(4) .
Lu5 Lu6 0.761(6) .
Lu5 Lu11 1.121(19) .
Lu5 Lu13 1.53(2) 6
Lu5 Lu8 1.678(8) .
Lu5 Lu12 1.97(2) .
Lu5 Lu14 2.11(3) .
Lu5 Lu7 2.123(5) .
Lu5 C48 2.307(4) .
Lu5 Lu9 2.338(11) .
Lu5 C70 2.393(5) .
Lu6 Lu13 1.035(19) 6
Lu6 Lu11 1.119(18) .
Lu6 Lu14 1.52(3) .
Lu6 Lu9 1.697(13) .
Lu6 Lu7 1.941(8) .
Lu6 Lu10 2.040(12) .
Lu6 C69 2.181(6) .
Lu6 C70 2.184(6) .
Lu7 Lu13 1.071(19) .
Lu7 Lu13 1.071(19) 6
Lu7 Lu10 1.23(3) .
Lu7 Lu9 1.843(9) .
Lu7 Lu9 1.843(9) 6
Lu7 Lu6 1.941(8) 6
Lu7 Lu5 2.123(5) 6
Lu7 C66 2.188(5) .
Lu7 C65 2.252(5) .
Lu7 C80 2.285(5) .
Lu8 Lu12 1.66(2) .
Lu8 Lu8 1.682(14) 6
Lu8 Lu11 2.13(2) .
Lu8 C26 2.203(5) .
Lu8 C8 2.254(6) .
Lu8 C25 2.270(5) .
Lu8 Lu3 2.393(7) 6
Lu9 Lu10 0.864(17) .
Lu9 Lu14 1.03(2) .
Lu9 Lu13 1.15(2) 6
Lu9 Lu9 1.35(2) 6
Lu9 Lu1 1.420(8) 6
Lu9 Lu15 1.82(3) .
Lu9 Lu13 1.93(2) .
Lu9 C83 2.120(10) .
Lu9 Lu14 2.13(3) 6
Lu10 Lu9 0.864(17) 6
Lu10 Lu13 1.13(2) 6
Lu10 Lu13 1.13(2) .
Lu10 Lu1 1.24(2) 6
Lu10 Lu14 1.81(3) 6
Lu10 Lu14 1.81(3) .
Lu10 Lu6 2.040(12) 6
Lu10 C81 2.184(13) .
Lu11 Lu12 1.43(3) .
Lu11 Lu14 1.60(3) .
Lu11 Lu13 2.04(3) 6
Lu11 C51 2.180(14) .
Lu11 C71 2.189(15) .
Lu12 C28 1.99(2) .
Lu12 C27 2.08(3) .
Lu12 C29 2.08(2) .
Lu12 C50 2.35(2) .
Lu12 C52 2.385(19) .
Lu13 Lu6 1.035(19) 6
Lu13 Lu9 1.15(2) 6
Lu13 Lu5 1.53(2) 6
Lu13 Lu1 1.614(17) 6
Lu13 Lu14 1.66(3) 6
Lu13 Lu13 1.78(4) 6
Lu13 Lu11 2.04(3) 6
Lu13 C64 2.329(14) .
Lu14 Lu15 1.59(3) .
Lu14 Lu13 1.66(3) 6
Lu14 Lu1 2.01(3) 6
Lu14 Lu9 2.13(3) 6
Lu14 C84 2.333(19) .
Lu14 C72 2.34(2) .
Lu15 Lu1 1.39(3) 6
Lu15 Lu14 1.59(3) 6
Lu15 Lu9 1.82(3) 6
Lu15 C57 2.35(4) .
Lu15 C76 2.44(4) .
Lu15 C56 2.55(3) .
Lu15 C58 2.58(3) .
Lu15 Lu13 2.70(4) 6
C1 C9 1.2880 .
C1 C10 1.3160 .
C1 C2 1.4391 .
C2 C12 1.3492 .
C2 C3 1.6046 .
C3 C15 1.3199 .
C3 C4 1.3424 .
C4 C18 1.3206 .
C4 C5 1.3752 .
C5 C6 1.3102 .
C5 C9 1.3169 .
C6 C20 1.2618 .
C6 C7 1.3491 .
C6 C9 1.9950 .
C7 C8 1.3535 .
C7 C23 1.3776 .
C8 C26 1.3372 .
C8 C9 1.3834 .
C10 C27 1.3436 .
C10 C11 1.3513 .
C10 C28 2.0257 .
C11 C12 1.3414 .
C11 C30 1.5393 .
C12 C13 1.4111 .
C13 C14 1.3493 .
C13 C32 1.4547 .
C14 C35 1.4171 .
C14 C15 1.4293 .
C15 C16 1.4329 .
C16 C36 1.4263 .
C16 C17 1.7469 .
C17 C39 1.4943 .
C17 C18 1.5958 .
C18 C19 1.2783 .
C19 C20 1.2556 .
C19 C41 1.6152 .
C20 C21 1.4687 .
C21 C42 1.3275 .
C21 C22 1.4868 .
C22 C23 1.4216 .
C22 C45 1.4770 .
C23 C24 1.1395 .
C24 C46 1.5055 .
C24 C25 1.5534 .
C25 C26 1.3460 .
C25 C49 1.5509 .
C26 C27 1.3845 .
C27 C28 1.1946 .
C28 C29 1.3612 .
C28 C50 1.6154 .
C29 C52 1.2761 .
C29 C30 1.4342 .
C30 C31 1.2618 .
C31 C32 1.5248 .
C31 C54 1.5770 .
C32 C33 1.5163 .
C33 C55 1.5377 .
C33 C34 1.5711 .
C34 C35 1.4105 .
C34 C58 1.4680 .
C35 C36 1.4518 .
C36 C37 1.2488 .
C37 C59 1.4814 .
C37 C38 1.5131 .
C38 C39 1.4553 .
C38 C61 1.5325 .
C39 C40 1.5151 .
C40 C63 1.3622 .
C40 C41 1.4305 .
C41 C42 1.2585 .
C42 C43 1.2591 .
C43 C44 1.4667 .
C43 C64 1.7837 .
C44 C45 1.2912 .
C44 C66 1.4644 .
C45 C46 1.2431 .
C46 C47 1.4719 .
C47 C67 1.3971 .
C47 C48 1.6070 .
C48 C49 1.4614 .
C48 C70 1.6014 .
C49 C50 1.3572 .
C50 C51 1.4632 .
C51 C71 1.4167 .
C51 C52 1.5285 .
C52 C53 1.2663 .
C53 C54 1.5061 .
C53 C73 1.5157 .
C54 C55 1.4834 .
C55 C56 1.2993 .
C56 C74 1.2600 .
C56 C57 1.4636 .
C57 C76 1.5346 .
C57 C58 1.5387 .
C58 C59 1.4966 .
C59 C60 1.5266 .
C60 C77 1.4894 .
C60 C61 1.4972 .
C61 C62 1.4866 .
C62 C79 1.3858 .
C62 C63 1.5731 .
C63 C64 1.3365 .
C64 C65 1.4734 .
C65 C80 1.3133 .
C65 C66 1.5690 .
C66 C67 1.5788 .
C67 C68 1.5154 .
C68 C69 1.3974 .
C68 C81 1.4629 .
C69 C70 1.4497 .
C69 C84 1.4553 .
C70 C71 1.4668 .
C71 C72 1.4302 .
C72 C73 1.3522 .
C72 C84 1.4325 .
C73 C74 1.3884 .
C74 C75 1.4078 .
C75 C83 1.4304 .
C75 C76 1.4598 .
C76 C77 1.4564 .
C77 C78 1.3984 .
C78 C82 1.4511 .
C78 C79 1.5192 .
C79 C80 1.5019 .
C80 C81 1.4862 .
C81 C82 1.4828 .
C82 C83 1.4581 .
C83 C84 1.4600 .
Ni1A N1A 1.951(4) .
Ni1A N3A 1.957(4) .
Ni1A N2A 1.963(3) 6
Ni1A N2A 1.963(3) .
C1A C2A 1.531(6) .
N2A C13A 1.381(5) .
N2A C6A 1.384(5) .
C2A C3A 1.502(5) .
N3A C15A 1.375(4) .
N3A C15A 1.375(4) 6
C4A C5A 1.365(6) .
C4A N1A 1.382(5) .
C4A C3A 1.443(5) .
C5A C6A 1.373(5) .
C6A C7A 1.441(6) .
C7A C10A 1.366(6) .
C7A C8A 1.495(6) .
C8A C9A 1.535(8) .
C10A C13A 1.436(5) .
C10A C11A 1.504(6) .
C11A C12A 1.515(7) .
C13A C14A 1.374(5) .
C14A C15A 1.367(6) .
C15A C16A 1.443(5) .
C16A C16A 1.351(8) 6
C16A C17A 1.501(5) .
C17A C18A 1.523(6) .
C3A C3A 1.345(8) 6
N1A C4A 1.381(5) 6
C1B C2B 1.361(13) .
C1B C6B 1.397(16) .
C2B C3B 1.356(11) .
C3B C4B 1.391(10) .
C4B C5B 1.360(10) .
C5B C6B 1.394(13) .
